data_7017208
loop_
_publ_author_name
'Yoshinari, Nobuto'
'Konno, Takumi'

_publ_section_title
;
 Self-assembly of d-penicillaminato M(6)M'(8) (M = Ni(ii), Pd(ii), Pt(ii);
 M' = Cu(i), Ag(i)) clusters and their organization into extended
 La(iii)M(6)M'(8) supramolecular structures.
;
_journal_issue 45
_journal_name_full 'Dalton transactions (Cambridge, England : 2003)'
_journal_page_first 12191
_journal_page_last 12200
_journal_paper_doi 10.1039/c1dt10778j
_journal_volume 40
_journal_year 2011
_chemical_absolute_configuration rm
_chemical_formula_sum 'C62 H184 Ag8 Cl La2 N12 Ni6 O62.5 S12'
_chemical_formula_weight 4011.42
_chemical_name_systematic
;
?
;
_space_group_IT_number 92
_symmetry_cell_setting tetragonal
_symmetry_Int_Tables_number 92
_symmetry_space_group_name_Hall 'P 4abw 2nw'
_symmetry_space_group_name_H-M 'P 41 21 2'
_atom_sites_solution_hydrogens geom
_atom_sites_solution_primary direct
_atom_sites_solution_secondary difmap
_audit_creation_method SHELXL-97
_cell_angle_alpha 90.00
_cell_angle_beta 90.00
_cell_angle_gamma 90.00
_cell_formula_units_Z 8
_cell_length_a 24.4191(5)
_cell_length_b 24.4191(5)
_cell_length_c 47.6380(9)
_cell_measurement_reflns_used 183430
_cell_measurement_temperature 200(2)
_cell_measurement_theta_max 27.5
_cell_measurement_theta_min 3.0
_cell_volume 28406.2(10)
_computing_cell_refinement PROCESS-AUTO
_computing_data_collection PROCESS-AUTO
_computing_data_reduction CrystalStructure
_computing_structure_refinement 'SHELXL-97 (Sheldrick, 1997)'
_computing_structure_solution 'SHELXS-97 (Sheldrick, 1990)'
_diffrn_ambient_temperature 200(2)
_diffrn_detector_area_resol_mean 10.00
_diffrn_measured_fraction_theta_full 0.997
_diffrn_measured_fraction_theta_max 0.997
_diffrn_measurement_device_type 'Rigaku RAXIS-RAPID'
_diffrn_measurement_method \w
_diffrn_radiation_monochromator graphite
_diffrn_radiation_source 'fine-focus sealed tube'
_diffrn_radiation_type MoK\a
_diffrn_radiation_wavelength 0.71075
_diffrn_reflns_av_R_equivalents 0.1174
_diffrn_reflns_av_sigmaI/netI 0.0606
_diffrn_reflns_limit_h_max 31
_diffrn_reflns_limit_h_min -30
_diffrn_reflns_limit_k_max 31
_diffrn_reflns_limit_k_min -31
_diffrn_reflns_limit_l_max 58
_diffrn_reflns_limit_l_min -61
_diffrn_reflns_number 279226
_diffrn_reflns_theta_full 27.48
_diffrn_reflns_theta_max 27.48
_diffrn_reflns_theta_min 2.99
_exptl_absorpt_coefficient_mu 2.716
_exptl_absorpt_correction_T_max 0.6861
_exptl_absorpt_correction_T_min 0.4096
_exptl_absorpt_correction_type multi-scan
_exptl_absorpt_process_details
;
Higashi, T. (1995). Program for Absorption Correction.
Rigaku Corporation, Tokyo, Japan.
;
_exptl_crystal_colour red
_exptl_crystal_density_diffrn 1.876
_exptl_crystal_density_method 'not measured'
_exptl_crystal_description block
_exptl_crystal_F_000 16056
_exptl_crystal_size_max 0.40
_exptl_crystal_size_mid 0.15
_exptl_crystal_size_min 0.15
_refine_diff_density_max 2.123
_refine_diff_density_min -3.524
_refine_diff_density_rms 0.274
_refine_ls_abs_structure_details 'Flack H D (1983), Acta Cryst. A39, 876-881'
_refine_ls_abs_structure_Flack 0.09(3)
_refine_ls_extinction_method none
_refine_ls_goodness_of_fit_ref 1.039
_refine_ls_hydrogen_treatment constr
_refine_ls_matrix_type full
_refine_ls_number_parameters 1379
_refine_ls_number_reflns 32508
_refine_ls_number_restraints 33
_refine_ls_restrained_S_all 1.038
_refine_ls_R_factor_all 0.1270
_refine_ls_R_factor_gt 0.1151
_refine_ls_shift/su_max 0.008
_refine_ls_shift/su_mean 0.000
_refine_ls_structure_factor_coef Fsqd
_refine_ls_weighting_details 'calc w=1/[\s^2^(Fo^2^)+(0.0440P)^2^+1252.6063P] where P=(Fo^2^+2Fc^2^)/3'
_refine_ls_weighting_scheme calc
_refine_ls_wR_factor_gt 0.2553
_refine_ls_wR_factor_ref 0.2628
_reflns_number_gt 27768
_reflns_number_total 32508
_reflns_threshold_expression >2sigma(I)
_cod_data_source_file c1dt10778j.txt
_cod_data_source_block 8
_cod_original_formula_sum 'C62 H184 Ag8 Cl La2 N12 Ni6 O62.50 S12'
_cod_database_code 7017208

loop_
_symmetry_equiv_pos_as_xyz
'x, y, z'
'-y+1/2, x+1/2, z+1/4'
'-x, -y, z+1/2'
'y+1/2, -x+1/2, z+3/4'
'-x+1/2, y+1/2, -z+1/4'
'y, x, -z'
'x+1/2, -y+1/2, -z+3/4'
'-y, -x, -z+1/2'

loop_
_atom_site_label
_atom_site_type_symbol
_atom_site_fract_x
_atom_site_fract_y
_atom_site_fract_z
_atom_site_U_iso_or_equiv
_atom_site_adp_type
_atom_site_occupancy
_atom_site_symmetry_multiplicity
_atom_site_calc_flag
_atom_site_refinement_flags
_atom_site_disorder_assembly
_atom_site_disorder_group
Ag1 Ag 0.22311(7) 0.15477(7) 0.23075(3) 0.0428(3) Uani 1 1 d . . .
Ag2 Ag 0.35216(7) 0.10619(7) 0.24969(3) 0.0472(4) Uani 1 1 d . . .
Ag3 Ag 0.31115(7) 0.00170(7) 0.28633(3) 0.0489(4) Uani 1 1 d . . .
Ag4 Ag 0.17424(7) 0.05677(6) 0.27224(3) 0.0432(3) Uani 1 1 d . . .
Ag5 Ag 0.23319(7) 0.23557(7) 0.28870(3) 0.0434(3) Uani 1 1 d . . .
Ag6 Ag 0.37319(8) 0.20920(8) 0.30787(3) 0.0558(4) Uani 1 1 d . . .
Ag7 Ag 0.29810(7) 0.09178(7) 0.34187(3) 0.0431(3) Uani 1 1 d . . .
Ag8 Ag 0.15794(11) 0.14033(8) 0.33847(4) 0.0707(6) Uani 1 1 d . . .
Ni1 Ni 0.25604(10) -0.00510(11) 0.20444(4) 0.0361(5) Uani 1 1 d . . .
Ni2 Ni 0.33903(11) 0.27302(10) 0.22813(5) 0.0376(5) Uani 1 1 d . . .
Ni3 Ni 0.45581(11) 0.06451(10) 0.31282(5) 0.0370(5) Uani 1 1 d . . .
Ni4 Ni 0.18489(10) -0.02727(10) 0.34447(5) 0.0328(5) Uani 1 1 d . . .
Ni5 Ni 0.07496(10) 0.18783(10) 0.26761(5) 0.0354(5) Uani 1 1 d . . .
Ni6 Ni 0.26623(10) 0.24715(10) 0.37122(5) 0.0334(5) Uani 1 1 d . . .
Cl1 Cl 0.2645(2) 0.1235(2) 0.28835(9) 0.0406(10) Uani 1 1 d . . .
S1 S 0.20060(19) 0.0568(2) 0.22020(9) 0.0359(10) Uani 1 1 d . . .
S2 S 0.3219(2) 0.0123(2) 0.23388(9) 0.0396(11) Uani 1 1 d . . .
S3 S 0.3177(2) 0.1869(2) 0.22110(9) 0.0364(10) Uani 1 1 d . . .
S4 S 0.3253(2) 0.2701(2) 0.27293(10) 0.0451(12) Uani 1 1 d . . .
S5 S 0.4229(2) 0.1281(2) 0.28577(10) 0.0451(12) Uani 1 1 d . . .
S6 S 0.37558(19) 0.03177(19) 0.32373(9) 0.0324(9) Uani 1 1 d . . .
S7 S 0.2141(2) -0.0199(2) 0.30157(9) 0.0367(10) Uani 1 1 d . . .
S8 S 0.2065(2) 0.05550(19) 0.35632(9) 0.0354(9) Uani 1 1 d . . .
S9 S 0.1045(2) 0.1209(2) 0.29358(9) 0.0388(10) Uani 1 1 d . . .
S10 S 0.1554(2) 0.21525(19) 0.25436(9) 0.0355(9) Uani 1 1 d . . .
S11 S 0.20475(19) 0.23198(18) 0.33963(9) 0.0326(9) Uani 1 1 d . . .
S12 S 0.3250(2) 0.1903(2) 0.35363(9) 0.0382(10) Uani 1 1 d . . .
O1 O 0.1078(7) -0.0513(7) 0.1510(3) 0.054(4) Uani 1 1 d . . .
O2 O 0.0896(8) 0.0335(8) 0.1369(4) 0.073(5) Uani 1 1 d D . .
O3 O 0.3801(6) -0.1071(7) 0.1600(3) 0.051(4) Uani 1 1 d . . .
O4 O 0.4329(10) -0.1302(10) 0.1946(5) 0.113(10) Uani 1 1 d . . .
O5 O 0.3744(7) 0.2662(7) 0.1338(3) 0.059(4) Uani 1 1 d . . .
O6 O 0.2976(6) 0.2224(7) 0.1229(3) 0.055(4) Uani 1 1 d . . .
O7 O 0.3674(9) 0.4522(8) 0.2424(5) 0.081(6) Uani 1 1 d . . .
O8 O 0.4041(14) 0.4482(10) 0.2845(5) 0.130(12) Uani 1 1 d . . .
O9A O 0.6150(16) 0.1276(16) 0.2769(9) 0.069(5) Uiso 0.50 1 d PD A 1
O10A O 0.5917(16) 0.2161(13) 0.2750(8) 0.069(5) Uiso 0.50 1 d PD A 1
O9B O 0.6244(16) 0.1033(15) 0.2762(9) 0.069(5) Uiso 0.50 1 d PD B 2
O10B O 0.6171(16) 0.1888(14) 0.2762(8) 0.069(5) Uiso 0.50 1 d PD B 2
O11 O 0.5222(5) -0.0729(6) 0.3689(3) 0.048(4) Uani 1 1 d . . .
O12 O 0.4573(7) -0.1327(7) 0.3563(4) 0.069(5) Uani 1 1 d . . .
O13 O 0.1399(6) -0.2024(6) 0.3162(4) 0.056(4) Uani 1 1 d . . .
O14 O 0.2142(7) -0.2150(6) 0.2914(3) 0.055(4) Uani 1 1 d . . .
O15 O 0.1602(7) -0.0518(7) 0.4375(3) 0.057(4) Uani 1 1 d . . .
O16 O 0.1251(10) 0.0326(9) 0.4476(4) 0.090(8) Uani 1 1 d . . .
O17A O -0.0859(12) 0.1064(11) 0.2938(6) 0.040(6) Uiso 0.50 1 d P C 1
O18A O -0.0632(15) 0.1015(15) 0.3417(8) 0.062(9) Uiso 0.50 1 d P C 1
O17B O -0.0950(11) 0.1252(12) 0.2785(6) 0.042(6) Uiso 0.50 1 d P D 2
O18B O -0.0898(15) 0.0959(15) 0.3221(8) 0.063(9) Uiso 0.50 1 d P D 2
O19 O 0.0121(7) 0.3216(6) 0.2076(3) 0.053(4) Uani 1 1 d . . .
O20 O 0.0813(7) 0.3097(6) 0.1765(3) 0.050(4) Uani 1 1 d . . .
O21 O 0.1518(7) 0.3840(7) 0.3982(4) 0.057(4) Uani 1 1 d . . .
O22 O 0.0732(6) 0.3401(6) 0.3899(3) 0.048(4) Uani 1 1 d . . .
O23 O 0.3888(8) 0.2529(11) 0.4435(5) 0.102(9) Uani 1 1 d . . .
O24 O 0.4618(6) 0.2489(6) 0.4182(5) 0.068(5) Uani 1 1 d . . .
N1 N 0.2034(7) -0.0183(8) 0.1753(3) 0.042(4) Uani 1 1 d . . .
H1 H 0.2223 -0.0254 0.1590 0.051 Uiso 1 1 calc R . .
H2 H 0.1844 -0.0497 0.1798 0.051 Uiso 1 1 calc R . .
N2 N 0.2995(6) -0.0635(6) 0.1895(3) 0.036(3) Uani 1 1 d . . .
H3 H 0.2772 -0.0935 0.1872 0.043 Uiso 1 1 calc R . .
H4 H 0.3115 -0.0532 0.1720 0.043 Uiso 1 1 calc R . .
N3 N 0.3428(8) 0.2802(7) 0.1879(3) 0.045(4) Uani 1 1 d . . .
H5 H 0.3274 0.3133 0.1830 0.054 Uiso 1 1 calc R . .
H6 H 0.3791 0.2814 0.1827 0.054 Uiso 1 1 calc R . .
N4 N 0.3666(8) 0.3460(8) 0.2329(4) 0.052(5) Uani 1 1 d . J .
H7 H 0.3978 0.3494 0.2222 0.062 Uiso 1 1 calc R . .
H8 H 0.3411 0.3699 0.2257 0.062 Uiso 1 1 calc R . .
N5 N 0.5275(8) 0.0967(9) 0.3062(4) 0.060(6) Uani 1 1 d . . .
H9 H 0.5431 0.1026 0.3235 0.072 Uiso 1 1 calc R . .
H10 H 0.5484 0.0705 0.2974 0.072 Uiso 1 1 calc R . .
N6 N 0.4859(6) 0.0052(6) 0.3349(4) 0.041(4) Uani 1 1 d . . .
H11 H 0.5188 -0.0050 0.3271 0.049 Uiso 1 1 calc R . .
H12 H 0.4930 0.0181 0.3527 0.049 Uiso 1 1 calc R . .
N7 N 0.1745(7) -0.1057(7) 0.3382(3) 0.040(4) Uani 1 1 d . H .
H13 H 0.1901 -0.1246 0.3529 0.048 Uiso 1 1 calc R . .
H14 H 0.1376 -0.1132 0.3382 0.048 Uiso 1 1 calc R . .
N8 N 0.1539(7) -0.0357(8) 0.3822(4) 0.045(4) Uani 1 1 d . . .
H15 H 0.1194 -0.0503 0.3804 0.054 Uiso 1 1 calc R . .
H16 H 0.1749 -0.0610 0.3917 0.054 Uiso 1 1 calc R . .
N9 N 0.0024(8) 0.1715(7) 0.2822(4) 0.053(5) Uani 1 1 d . . .
H17 H -0.0135 0.2043 0.2869 0.063 Uiso 1 1 calc R . .
H18 H -0.0177 0.1572 0.2676 0.063 Uiso 1 1 calc R . .
N10 N 0.0447(7) 0.2376(7) 0.2408(4) 0.050(5) Uani 1 1 d . . .
H19 H 0.0149 0.2212 0.2326 0.060 Uiso 1 1 calc R . .
H20 H 0.0322 0.2680 0.2503 0.060 Uiso 1 1 calc R . .
N11 N 0.2152(7) 0.2959(7) 0.3891(3) 0.038(4) Uani 1 1 d . . .
H21 H 0.2166 0.2897 0.4082 0.046 Uiso 1 1 calc R . .
H22 H 0.2269 0.3313 0.3861 0.046 Uiso 1 1 calc R . .
N12 N 0.3207(7) 0.2654(7) 0.3982(3) 0.042(4) Uani 1 1 d . G .
H23 H 0.3226 0.3030 0.3992 0.050 Uiso 1 1 calc R . .
H24 H 0.3089 0.2530 0.4154 0.050 Uiso 1 1 calc R . .
C1 C 0.1401(8) 0.0459(9) 0.1970(4) 0.042(5) Uani 1 1 d . . .
C2 C 0.1630(8) 0.0251(9) 0.1694(4) 0.043(5) Uani 1 1 d . . .
H25 H 0.1808 0.0558 0.1589 0.051 Uiso 1 1 calc R . .
C3 C 0.1157(11) -0.0010(13) 0.1510(4) 0.064(8) Uani 1 1 d . . .
C4 C 0.0995(9) 0.0099(10) 0.2103(5) 0.054(6) Uani 1 1 d . . .
H26 H 0.0857 0.0273 0.2275 0.081 Uiso 1 1 calc R . .
H27 H 0.1167 -0.0251 0.2150 0.081 Uiso 1 1 calc R . .
H28 H 0.0690 0.0037 0.1973 0.081 Uiso 1 1 calc R . .
C5 C 0.1139(14) 0.1016(14) 0.1914(6) 0.089(10) Uani 1 1 d . . .
H29 H 0.1408 0.1259 0.1827 0.133 Uiso 1 1 calc R . .
H30 H 0.1014 0.1175 0.2092 0.133 Uiso 1 1 calc R . .
H31 H 0.0825 0.0970 0.1788 0.133 Uiso 1 1 calc R . .
C6 C 0.3807(9) -0.0266(9) 0.2173(4) 0.046(5) Uani 1 1 d . . .
C7 C 0.3498(7) -0.0812(10) 0.2070(4) 0.045(5) Uani 1 1 d . . .
H32 H 0.3397 -0.1059 0.2229 0.054 Uiso 1 1 calc R . .
C8 C 0.3890(8) -0.1092(9) 0.1855(5) 0.049(6) Uani 1 1 d . . .
C9 C 0.4184(12) -0.0421(11) 0.2412(6) 0.072(8) Uani 1 1 d . . .
H33 H 0.3986 -0.0651 0.2547 0.108 Uiso 1 1 calc R . .
H34 H 0.4312 -0.0088 0.2507 0.108 Uiso 1 1 calc R . .
H35 H 0.4499 -0.0623 0.2338 0.108 Uiso 1 1 calc R . .
C10 C 0.4025(11) 0.0075(11) 0.1938(5) 0.063(7) Uani 1 1 d . . .
H36 H 0.3744 0.0114 0.1793 0.095 Uiso 1 1 calc R . .
H37 H 0.4349 -0.0104 0.1857 0.095 Uiso 1 1 calc R . .
H38 H 0.4127 0.0437 0.2009 0.095 Uiso 1 1 calc R . .
C11 C 0.3346(11) 0.1804(9) 0.1832(3) 0.057(6) Uani 1 1 d P . .
C12 C 0.3158(9) 0.2369(8) 0.1716(4) 0.048(5) Uani 1 1 d P . .
H39 H 0.2751 0.2404 0.1733 0.057 Uiso 1 1 calc R . .
C13 C 0.3333(9) 0.2412(11) 0.1403(4) 0.056(6) Uani 1 1 d . . .
C14 C 0.3957(8) 0.1725(9) 0.1805(4) 0.045(5) Uani 1 1 d . . .
H40 H 0.4146 0.2036 0.1891 0.067 Uiso 1 1 calc R . .
H41 H 0.4056 0.1701 0.1606 0.067 Uiso 1 1 calc R . .
H42 H 0.4064 0.1387 0.1901 0.067 Uiso 1 1 calc R . .
C15 C 0.3018(9) 0.1328(9) 0.1710(4) 0.048(5) Uani 1 1 d . . .
H43 H 0.2627 0.1394 0.1739 0.072 Uiso 1 1 calc R . .
H44 H 0.3124 0.0988 0.1805 0.072 Uiso 1 1 calc R . .
H45 H 0.3093 0.1296 0.1509 0.072 Uiso 1 1 calc R . .
C16 C 0.3283(12) 0.3437(8) 0.2816(5) 0.060(7) Uani 1 1 d . J .
C17 C 0.3792(11) 0.3628(9) 0.2608(6) 0.061(7) Uani 1 1 d . . .
H46 H 0.4145 0.3462 0.2671 0.073 Uiso 1 1 calc R J .
C18 C 0.382(2) 0.4254(12) 0.2618(8) 0.121(18) Uani 1 1 d . J .
C19 C 0.3409(15) 0.3512(11) 0.3120(5) 0.084(10) Uani 1 1 d . . .
H47 H 0.3738 0.3303 0.3168 0.127 Uiso 1 1 calc R J .
H48 H 0.3100 0.3382 0.3233 0.127 Uiso 1 1 calc R . .
H49 H 0.3472 0.3902 0.3158 0.127 Uiso 1 1 calc R . .
C20 C 0.2767(12) 0.3708(12) 0.2752(6) 0.070(7) Uani 1 1 d U . .
H50 H 0.2689 0.3672 0.2551 0.105 Uiso 1 1 calc R J .
H51 H 0.2793 0.4096 0.2801 0.105 Uiso 1 1 calc R . .
H52 H 0.2471 0.3537 0.2860 0.105 Uiso 1 1 calc R . .
C21 C 0.4899(11) 0.1526(10) 0.2681(5) 0.057(6) Uani 1 1 d U . .
C22 C 0.5337(9) 0.1437(11) 0.2913(5) 0.058(6) Uani 1 1 d DU . .
H53A H 0.5263 0.1733 0.3053 0.070 Uiso 0.50 1 calc PR E 1
H54B H 0.5295 0.1745 0.3050 0.070 Uiso 0.50 1 calc PR E 2
C23A C 0.5819(15) 0.1659(13) 0.2737(10) 0.069(5) Uiso 0.50 1 d PD A 1
C23B C 0.5949(12) 0.1439(14) 0.2819(12) 0.069(5) Uiso 0.50 1 d PD B 2
C24 C 0.4988(13) 0.1151(14) 0.2440(5) 0.084(10) Uani 1 1 d . . .
H54 H 0.4702 0.1212 0.2299 0.126 Uiso 1 1 calc R A .
H55 H 0.4973 0.0771 0.2505 0.126 Uiso 1 1 calc R . .
H56 H 0.5347 0.1224 0.2357 0.126 Uiso 1 1 calc R . .
C25 C 0.4738(13) 0.2083(12) 0.2554(8) 0.094(12) Uani 1 1 d . . .
H57 H 0.4650 0.2341 0.2705 0.141 Uiso 1 1 calc R A .
H58 H 0.4418 0.2036 0.2432 0.141 Uiso 1 1 calc R . .
H59 H 0.5044 0.2226 0.2443 0.141 Uiso 1 1 calc R . .
C26 C 0.3962(8) -0.0249(8) 0.3478(4) 0.035(4) Uani 1 1 d . . .
C27 C 0.4507(9) -0.0442(9) 0.3373(4) 0.042(5) Uani 1 1 d . . .
H60 H 0.4459 -0.0607 0.3183 0.050 Uiso 1 1 calc R . .
C28 C 0.4788(9) -0.0851(9) 0.3560(5) 0.048(5) Uani 1 1 d . . .
C29 C 0.3496(10) -0.0692(11) 0.3454(5) 0.062(7) Uani 1 1 d . . .
H61 H 0.3478 -0.0827 0.3261 0.093 Uiso 1 1 calc R . .
H62 H 0.3144 -0.0527 0.3505 0.093 Uiso 1 1 calc R . .
H63 H 0.3576 -0.0997 0.3581 0.093 Uiso 1 1 calc R . .
C30 C 0.3990(8) -0.0026(9) 0.3793(4) 0.042(5) Uani 1 1 d . . .
H64 H 0.3625 0.0097 0.3851 0.063 Uiso 1 1 calc R . .
H65 H 0.4247 0.0281 0.3803 0.063 Uiso 1 1 calc R . .
H66 H 0.4114 -0.0320 0.3918 0.063 Uiso 1 1 calc R . .
C31 C 0.1911(7) -0.0874(7) 0.2882(4) 0.042(4) Uani 1 1 d P H .
C32 C 0.1985(9) -0.1256(8) 0.3116(4) 0.041(5) Uani 1 1 d . . .
H67 H 0.2389 -0.1254 0.3151 0.050 Uiso 1 1 calc R H .
C33 C 0.1847(10) -0.1871(9) 0.3055(4) 0.044(5) Uani 1 1 d . H .
C34 C 0.1295(9) -0.0824(9) 0.2822(4) 0.049(6) Uani 1 1 d . . .
H68 H 0.1237 -0.0566 0.2667 0.074 Uiso 1 1 calc R H .
H69 H 0.1107 -0.0689 0.2991 0.074 Uiso 1 1 calc R . .
H70 H 0.1148 -0.1183 0.2771 0.074 Uiso 1 1 calc R . .
C35 C 0.2254(10) -0.1038(10) 0.2624(4) 0.050(5) Uani 1 1 d U . .
H71 H 0.2187 -0.0777 0.2471 0.075 Uiso 1 1 calc R H .
H72 H 0.2149 -0.1407 0.2563 0.075 Uiso 1 1 calc R . .
H73 H 0.2643 -0.1035 0.2674 0.075 Uiso 1 1 calc R . .
C36 C 0.1984(8) 0.0494(8) 0.3946(4) 0.035(4) Uani 1 1 d . . .
C37 C 0.1497(9) 0.0132(8) 0.3998(4) 0.040(5) Uani 1 1 d . . .
H74 H 0.1159 0.0337 0.3943 0.048 Uiso 1 1 calc R . .
C38 C 0.1432(10) -0.0063(10) 0.4298(4) 0.050(5) Uani 1 1 d . . .
C39 C 0.2532(10) 0.0214(11) 0.4060(5) 0.059(6) Uani 1 1 d . . .
H75 H 0.2575 -0.0148 0.3974 0.088 Uiso 1 1 calc R . .
H76 H 0.2509 0.0175 0.4265 0.088 Uiso 1 1 calc R . .
H77 H 0.2847 0.0444 0.4012 0.088 Uiso 1 1 calc R . .
C40 C 0.1921(15) 0.1056(11) 0.4055(4) 0.080(10) Uani 1 1 d . . .
H78 H 0.1589 0.1220 0.3976 0.121 Uiso 1 1 calc R . .
H79 H 0.2240 0.1275 0.4001 0.121 Uiso 1 1 calc R . .
H80 H 0.1892 0.1046 0.4260 0.121 Uiso 1 1 calc R . .
C41 C 0.0395(9) 0.0866(8) 0.3015(4) 0.040(5) Uani 1 1 d . . .
C42 C -0.0045(9) 0.1366(11) 0.3050(7) 0.077(9) Uani 1 1 d D . .
H81B H 0.0024 0.1568 0.3230 0.092 Uiso 0.50 1 calc PR F 2
H81A H 0.0110 0.1582 0.3210 0.092 Uiso 0.50 1 calc PR F 1
C43B C -0.0651(9) 0.1171(15) 0.3037(9) 0.031(7) Uiso 0.50 1 d PD D 2
C43A C -0.0579(13) 0.1130(17) 0.3175(10) 0.045(10) Uiso 0.50 1 d PD C 1
C44 C 0.0215(8) 0.0499(8) 0.2768(5) 0.049(5) Uani 1 1 d . . .
H82 H 0.0494 0.0217 0.2734 0.073 Uiso 1 1 calc R D .
H83 H 0.0171 0.0723 0.2599 0.073 Uiso 1 1 calc R . .
H84 H -0.0134 0.0322 0.2814 0.073 Uiso 1 1 calc R . .
C45 C 0.0470(14) 0.0489(10) 0.3270(5) 0.075(9) Uani 1 1 d . . .
H85 H 0.0730 0.0198 0.3223 0.113 Uiso 1 1 calc R D .
H86 H 0.0116 0.0326 0.3320 0.113 Uiso 1 1 calc R . .
H87 H 0.0610 0.0702 0.3429 0.113 Uiso 1 1 calc R . .
C46 C 0.1359(8) 0.2752(8) 0.2325(4) 0.042(5) Uani 1 1 d . . .
C47 C 0.0826(8) 0.2563(8) 0.2182(5) 0.046(5) Uani 1 1 d . . .
H88 H 0.0916 0.2238 0.2063 0.055 Uiso 1 1 calc R . .
C48 C 0.0563(9) 0.2978(9) 0.2002(4) 0.045(5) Uani 1 1 d . . .
C49 C 0.1802(11) 0.2769(13) 0.2086(5) 0.066(7) Uani 1 1 d . . .
H89 H 0.2157 0.2876 0.2165 0.099 Uiso 1 1 calc R . .
H90 H 0.1693 0.3037 0.1943 0.099 Uiso 1 1 calc R . .
H91 H 0.1834 0.2406 0.1999 0.099 Uiso 1 1 calc R . .
C50 C 0.1303(9) 0.3262(7) 0.2495(4) 0.041(4) Uani 1 1 d . . .
H92 H 0.1653 0.3347 0.2585 0.061 Uiso 1 1 calc R . .
H93 H 0.1021 0.3209 0.2639 0.061 Uiso 1 1 calc R . .
H94 H 0.1196 0.3566 0.2372 0.061 Uiso 1 1 calc R . .
C51 C 0.1560(7) 0.2872(7) 0.3473(4) 0.032(4) Uani 1 1 d . . .
C52 C 0.1568(8) 0.2919(8) 0.3800(4) 0.042(5) Uani 1 1 d . . .
H95 H 0.1398 0.2584 0.3884 0.050 Uiso 1 1 calc R . .
C53 C 0.1234(11) 0.3461(11) 0.3906(4) 0.058(6) Uani 1 1 d . . .
C54 C 0.1023(10) 0.2693(13) 0.3362(6) 0.083(11) Uani 1 1 d . . .
H96 H 0.0915 0.2350 0.3453 0.125 Uiso 1 1 calc R . .
H97 H 0.1052 0.2635 0.3159 0.125 Uiso 1 1 calc R . .
H98 H 0.0748 0.2976 0.3399 0.125 Uiso 1 1 calc R . .
C55 C 0.1751(16) 0.3401(11) 0.3334(6) 0.093(12) Uani 1 1 d . . .
H99 H 0.2111 0.3503 0.3407 0.140 Uiso 1 1 calc R . .
H100 H 0.1488 0.3694 0.3374 0.140 Uiso 1 1 calc R . .
H101 H 0.1775 0.3346 0.3130 0.140 Uiso 1 1 calc R . .
C56 C 0.3730(8) 0.1866(8) 0.3830(4) 0.039(4) Uani 1 1 d . G .
C57 C 0.3764(7) 0.2449(7) 0.3939(5) 0.045(5) Uani 1 1 d . . .
H102 H 0.3947 0.2680 0.3793 0.054 Uiso 1 1 calc R G .
C58 C 0.4099(11) 0.2500(9) 0.4221(6) 0.059(7) Uani 1 1 d . G .
C59 C 0.3533(11) 0.1475(8) 0.4059(5) 0.053(6) Uani 1 1 d . . .
H103 H 0.3177 0.1598 0.4130 0.079 Uiso 1 1 calc R G .
H104 H 0.3799 0.1470 0.4213 0.079 Uiso 1 1 calc R . .
H105 H 0.3497 0.1105 0.3981 0.079 Uiso 1 1 calc R . .
C60 C 0.4291(9) 0.1658(10) 0.3724(6) 0.059(6) Uani 1 1 d . . .
H106 H 0.4423 0.1899 0.3574 0.089 Uiso 1 1 calc R G .
H107 H 0.4253 0.1285 0.3652 0.089 Uiso 1 1 calc R . .
H108 H 0.4554 0.1661 0.3880 0.089 Uiso 1 1 calc R . .
O25 O 0.4523(13) 0.2722(13) 0.3199(7) 0.155(14) Uani 1 1 d . . .
O26 O 0.0750(17) 0.1486(12) 0.3747(5) 0.157(15) Uani 1 1 d . . .
La1 La 0.08160(5) 0.37835(5) 0.13748(3) 0.0407(3) Uani 1 1 d . . .
La2A La 0.33892(11) 0.29335(11) 0.48150(6) 0.0482(6) Uiso 0.50 1 d P G -1
La3A La 0.2730(5) -0.3010(5) 0.2852(2) 0.040(2) Uiso 0.10 1 d P H 1
La3B La 0.2727(6) -0.3793(6) 0.2776(3) 0.052(3) Uiso 0.10 1 d P I 2
La3C La 0.3743(6) 0.5562(5) 0.2521(3) 0.046(3) Uiso 0.10 1 d P J 3
La3D La 0.3927(5) 0.5469(5) 0.2731(3) 0.046(3) Uiso 0.10 1 d P J 4
La3E La 0.3666(7) 0.5620(7) 0.2355(4) 0.067(4) Uiso 0.10 1 d P J 5
O27 O 0.0888(6) 0.4325(7) 0.1859(4) 0.061(4) Uani 1 1 d . . .
O28 O 0.1668(8) 0.4124(9) 0.1675(5) 0.079(6) Uani 1 1 d . . .
C61 C 0.1400(11) 0.4377(11) 0.1868(7) 0.069(8) Uani 1 1 d . . .
C62 C 0.1714(16) 0.4650(17) 0.2103(7) 0.122(17) Uani 1 1 d . . .
H109 H 0.1456 0.4802 0.2240 0.183 Uiso 1 1 calc R . .
H110 H 0.1939 0.4946 0.2025 0.183 Uiso 1 1 calc R . .
H111 H 0.1950 0.4381 0.2195 0.183 Uiso 1 1 calc R . .
O29 O 0.0032(6) 0.3890(7) 0.1027(3) 0.056(4) Uani 1 1 d . . .
O30 O -0.0124(6) 0.3841(6) 0.1621(3) 0.046(3) Uani 1 1 d . . .
O31 O 0.1658(7) 0.3177(9) 0.1315(5) 0.084(6) Uani 1 1 d . . .
O32 O 0.0523(10) 0.2858(8) 0.1198(5) 0.098(8) Uani 1 1 d . . .
O33 O 0.2308(9) 0.3105(11) 0.4821(5) 0.102(8) Uani 1 1 d . . .
O34A O 0.414(2) 0.2996(19) 0.5216(10) 0.093(13) Uiso 0.50 1 d P G -1
O35A O 0.394(2) 0.199(2) 0.4856(10) 0.097(14) Uiso 0.50 1 d P G -1
O36A O 0.2786(16) 0.2268(16) 0.4546(8) 0.070(10) Uiso 0.50 1 d P G -1
O37A O 0.3245(16) 0.3789(16) 0.5106(8) 0.073(10) Uiso 0.50 1 d P G -1
O38A O 0.3075(13) 0.3610(13) 0.4390(7) 0.051(7) Uiso 0.50 1 d P G -1
O39 O 0.5275(7) 0.0694(7) 0.3850(4) 0.061(4) Uiso 1 1 d . . .
O40 O 0.2825(8) -0.0158(8) 0.1274(4) 0.067(5) Uiso 1 1 d . . .
O41 O 0.5652(7) -0.0119(7) 0.2711(4) 0.064(4) Uiso 1 1 d . . .
O42 O 0.0006(11) 0.3124(10) 0.2876(5) 0.100(7) Uiso 1 1 d . . .
O43 O 0.2643(11) 0.3709(11) 0.1226(5) 0.104(8) Uiso 1 1 d . . .
O44 O 0.0171(11) 0.2425(11) 0.3840(5) 0.107(8) Uiso 1 1 d . . .
O45 O 0.1861(10) 0.2093(10) 0.1421(5) 0.099(7) Uiso 1 1 d . . .
O46 O 0.4668(13) 0.0612(13) 0.4319(7) 0.136(11) Uiso 1 1 d . . .
O47 O 0.0275(14) -0.0399(14) 0.4036(7) 0.144(11) Uiso 1 1 d . . .
O48 O 0.5764(12) -0.0535(12) 0.2155(6) 0.118(9) Uiso 1 1 d . . .
O49 O 0.2768(14) 0.3831(14) 0.1824(7) 0.141(11) Uiso 1 1 d . . .
O50 O 0.1393(13) 0.1200(14) 0.1152(7) 0.139(11) Uiso 1 1 d . . .
O51 O 0.2848(16) 0.4033(16) 0.3767(8) 0.167(14) Uiso 1 1 d . . .
O52 O 0.5447(16) -0.1544(16) 0.2093(8) 0.169(14) Uiso 1 1 d . . .
O53 O 0.2387(16) 0.4641(15) 0.3333(8) 0.160(13) Uiso 1 1 d . . .
O54 O 0.3021(17) 0.5103(17) 0.4101(8) 0.180(15) Uiso 1 1 d . . .
O55 O 0.3990(18) 0.5108(16) 0.3795(11) 0.24(2) Uiso 1 1 d . . .
O56A O 0.211(2) 0.037(2) 0.0866(11) 0.110(16) Uiso 0.50 1 d P K 1
O58A O 0.086(2) -0.003(2) 0.4958(11) 0.107(16) Uiso 0.50 1 d P M 1
O59A O 0.351(3) 0.467(2) 0.1854(13) 0.125(19) Uiso 0.50 1 d P N 1
O60A O 0.450(2) -0.190(2) 0.2404(11) 0.105(15) Uiso 0.50 1 d P O 1
O61A O 0.1717(18) 0.2342(17) 0.4438(9) 0.077(11) Uiso 0.50 1 d P P 1
O62A O 0.4212(19) 0.2273(19) 0.5635(10) 0.084(12) Uiso 0.50 1 d P Q 1
O63A O 0.2860(18) 0.1862(19) 0.0707(9) 0.086(12) Uiso 0.50 1 d P R 1
O64A O 0.298(3) -0.217(3) 0.2458(14) 0.15(2) Uiso 0.50 1 d P H 1
O65A O 0.207(2) -0.316(2) 0.3205(11) 0.110(16) Uiso 0.50 1 d P H 1
O57B O 0.2733(17) 0.1292(17) 0.4699(8) 0.075(11) Uiso 0.50 1 d P L 2
O61B O 0.2394(17) 0.2176(17) 0.4414(9) 0.076(11) Uiso 0.50 1 d P S 2
O62B O 0.4034(12) 0.2173(12) 0.5489(6) 0.042(6) Uiso 0.50 1 d P T 2
O63B O 0.302(2) 0.121(2) 0.0856(10) 0.098(14) Uiso 0.50 1 d P U 2
O64B O 0.127(3) 0.219(2) 0.4387(13) 0.122(19) Uiso 0.50 1 d P V 2
O65B O 0.3465(17) 0.4823(16) 0.4639(9) 0.075(10) Uiso 0.50 1 d P W 2

loop_
_atom_site_aniso_label
_atom_site_aniso_U_11
_atom_site_aniso_U_22
_atom_site_aniso_U_33
_atom_site_aniso_U_23
_atom_site_aniso_U_13
_atom_site_aniso_U_12
Ag1 0.0454(8) 0.0453(8) 0.0378(7) 0.0011(6) 0.0043(6) 0.0063(7)
Ag2 0.0625(10) 0.0476(9) 0.0315(7) 0.0020(6) 0.0008(7) 0.0074(7)
Ag3 0.0599(10) 0.0543(9) 0.0324(7) -0.0006(7) -0.0076(7) -0.0027(8)
Ag4 0.0575(9) 0.0412(8) 0.0307(7) 0.0014(6) -0.0007(6) 0.0082(7)
Ag5 0.0551(9) 0.0450(8) 0.0302(7) 0.0001(6) 0.0023(6) 0.0074(7)
Ag6 0.0625(11) 0.0701(12) 0.0348(8) 0.0031(8) 0.0028(7) 0.0077(9)
Ag7 0.0513(9) 0.0443(8) 0.0336(7) 0.0026(6) 0.0059(6) 0.0071(7)
Ag8 0.1067(17) 0.0428(9) 0.0626(12) 0.0071(8) -0.0294(12) -0.0005(10)
Ni1 0.0402(13) 0.0482(14) 0.0198(10) -0.0048(9) -0.0016(9) 0.0086(11)
Ni2 0.0474(14) 0.0367(12) 0.0288(11) 0.0040(10) 0.0071(10) -0.0020(11)
Ni3 0.0437(13) 0.0396(13) 0.0276(11) 0.0041(10) 0.0003(10) -0.0113(11)
Ni4 0.0438(13) 0.0327(11) 0.0219(10) 0.0036(9) 0.0017(9) 0.0003(10)
Ni5 0.0363(12) 0.0328(12) 0.0370(12) 0.0048(10) 0.0052(10) 0.0090(10)
Ni6 0.0367(12) 0.0351(12) 0.0283(11) -0.0059(9) -0.0009(9) 0.0035(10)
Cl1 0.056(3) 0.041(2) 0.0250(19) 0.0030(17) 0.0025(19) 0.009(2)
S1 0.037(2) 0.045(2) 0.026(2) 0.0016(18) 0.0027(17) 0.012(2)
S2 0.047(3) 0.048(3) 0.023(2) -0.0066(18) -0.0028(18) 0.017(2)
S3 0.046(3) 0.036(2) 0.027(2) 0.0035(17) 0.0092(18) -0.004(2)
S4 0.066(3) 0.038(2) 0.031(2) -0.0034(19) 0.008(2) -0.013(2)
S5 0.066(3) 0.040(3) 0.029(2) -0.001(2) 0.006(2) -0.006(2)
S6 0.035(2) 0.034(2) 0.028(2) 0.0023(17) 0.0014(17) 0.0040(19)
S7 0.050(3) 0.037(2) 0.0233(19) 0.0023(17) -0.0007(19) 0.006(2)
S8 0.047(3) 0.033(2) 0.026(2) 0.0037(17) 0.0040(18) 0.002(2)
S9 0.051(3) 0.039(2) 0.026(2) 0.0059(18) 0.0046(19) 0.006(2)
S10 0.038(2) 0.037(2) 0.032(2) 0.0098(18) 0.0025(18) 0.0016(19)
S11 0.041(2) 0.032(2) 0.0256(19) -0.0041(16) 0.0015(17) 0.0120(19)
S12 0.042(2) 0.044(3) 0.028(2) -0.0034(18) 0.0017(18) 0.012(2)
O1 0.061(10) 0.051(9) 0.051(9) -0.009(7) -0.004(7) -0.017(8)
O2 0.086(13) 0.074(12) 0.060(10) -0.003(9) -0.038(10) 0.026(10)
O3 0.053(9) 0.062(10) 0.039(8) -0.022(7) 0.008(7) -0.002(8)
O4 0.115(19) 0.102(17) 0.122(19) -0.071(15) -0.044(15) 0.075(15)
O5 0.066(10) 0.073(11) 0.038(8) 0.008(8) -0.003(7) -0.009(9)
O6 0.044(8) 0.089(12) 0.032(7) 0.016(7) -0.019(6) -0.033(8)
O7 0.075(13) 0.054(11) 0.114(18) 0.002(11) -0.021(12) -0.012(10)
O8 0.20(3) 0.095(18) 0.095(17) -0.005(14) -0.014(19) -0.10(2)
O11 0.029(7) 0.058(9) 0.058(9) 0.005(7) -0.007(6) -0.011(6)
O12 0.061(10) 0.044(9) 0.102(14) 0.014(9) -0.029(10) -0.015(8)
O13 0.044(8) 0.044(8) 0.079(11) -0.003(8) 0.000(8) -0.016(7)
O14 0.060(10) 0.038(8) 0.068(10) -0.019(7) -0.011(8) 0.011(7)
O15 0.065(10) 0.062(10) 0.046(8) 0.005(7) 0.006(8) 0.030(9)
O16 0.126(18) 0.103(15) 0.041(9) 0.018(10) 0.043(11) 0.065(14)
O19 0.058(10) 0.044(8) 0.055(9) 0.012(7) 0.006(7) 0.000(7)
O20 0.063(10) 0.049(8) 0.038(7) 0.016(6) -0.017(7) 0.006(7)
O21 0.048(9) 0.049(9) 0.075(11) -0.017(8) -0.018(8) 0.008(7)
O22 0.035(7) 0.045(8) 0.065(10) 0.000(7) 0.009(7) 0.016(6)
O23 0.061(12) 0.16(2) 0.085(14) -0.075(15) -0.044(11) 0.045(13)
O24 0.030(7) 0.041(9) 0.132(17) 0.003(9) -0.005(9) 0.010(7)
N1 0.035(8) 0.063(11) 0.029(8) 0.000(7) -0.002(6) 0.015(8)
N2 0.038(8) 0.034(8) 0.036(8) -0.014(6) -0.002(7) -0.010(7)
N3 0.072(12) 0.044(9) 0.018(7) 0.004(6) -0.008(7) -0.015(9)
N4 0.055(11) 0.058(11) 0.043(10) 0.030(9) 0.025(8) -0.004(9)
N5 0.060(12) 0.077(14) 0.043(10) 0.007(9) -0.011(9) -0.052(11)
N6 0.028(8) 0.032(8) 0.063(11) -0.001(7) -0.008(7) -0.001(6)
N7 0.052(10) 0.040(9) 0.027(7) 0.003(6) -0.004(7) 0.000(7)
N8 0.037(9) 0.059(11) 0.040(9) 0.003(8) 0.002(7) -0.007(8)
N9 0.068(13) 0.032(9) 0.058(11) 0.013(8) 0.025(10) -0.003(9)
N10 0.042(9) 0.035(9) 0.073(12) 0.013(8) 0.009(9) -0.027(8)
N11 0.049(9) 0.040(8) 0.026(7) -0.014(6) -0.004(7) -0.005(7)
N12 0.042(9) 0.047(9) 0.036(8) -0.018(7) -0.003(7) 0.024(8)
C1 0.044(11) 0.058(12) 0.024(8) 0.014(8) -0.009(8) -0.005(10)
C2 0.030(9) 0.063(13) 0.036(10) 0.005(9) -0.016(8) 0.004(9)
C3 0.067(15) 0.10(2) 0.023(9) -0.034(12) -0.011(10) 0.031(15)
C4 0.051(12) 0.057(13) 0.054(12) -0.013(11) -0.009(10) -0.043(11)
C5 0.11(3) 0.10(2) 0.059(16) 0.031(16) -0.008(17) 0.04(2)
C6 0.054(12) 0.057(13) 0.027(9) -0.006(9) -0.002(9) 0.014(10)
C7 0.027(9) 0.081(15) 0.027(9) -0.021(9) -0.010(7) 0.026(10)
C8 0.035(10) 0.058(13) 0.055(13) -0.028(10) 0.008(9) 0.027(10)
C9 0.077(18) 0.066(16) 0.073(17) -0.026(14) -0.031(15) -0.008(14)
C10 0.067(16) 0.067(16) 0.055(14) 0.001(12) 0.039(12) 0.021(13)
C11 0.102(18) 0.054(12) 0.016(7) 0.005(7) 0.002(9) 0.030(12)
C12 0.062(12) 0.048(11) 0.034(9) 0.018(8) -0.008(9) -0.002(10)
C13 0.051(12) 0.092(18) 0.024(9) 0.013(10) 0.007(9) -0.027(13)
C14 0.037(10) 0.053(12) 0.044(11) -0.001(9) 0.018(9) 0.011(9)
C15 0.054(12) 0.062(14) 0.028(9) 0.015(9) -0.005(9) -0.018(11)
C16 0.09(2) 0.024(9) 0.063(14) 0.005(9) 0.011(13) 0.003(11)
C17 0.072(16) 0.034(11) 0.077(17) 0.033(11) 0.005(13) -0.009(11)
C18 0.23(5) 0.042(15) 0.09(2) 0.006(16) -0.06(3) -0.04(2)
C19 0.16(3) 0.059(16) 0.035(12) -0.024(11) -0.005(16) -0.031(18)
C20 0.072(8) 0.066(8) 0.074(8) -0.004(5) 0.005(5) 0.002(5)
C21 0.062(7) 0.055(7) 0.055(7) -0.002(5) 0.005(5) -0.003(5)
C22 0.059(7) 0.059(7) 0.057(7) 0.000(5) -0.002(5) -0.010(5)
C24 0.09(2) 0.13(3) 0.035(12) -0.033(15) 0.018(13) -0.01(2)
C25 0.10(2) 0.058(17) 0.13(3) -0.008(18) 0.07(2) -0.001(16)
C26 0.032(9) 0.035(9) 0.039(10) 0.003(8) 0.007(8) -0.009(8)
C27 0.052(12) 0.052(12) 0.021(8) -0.012(8) 0.012(8) 0.002(10)
C28 0.051(12) 0.040(11) 0.052(12) -0.003(9) -0.008(10) -0.012(10)
C29 0.063(15) 0.073(16) 0.050(13) 0.026(12) -0.031(11) -0.038(13)
C30 0.042(10) 0.052(12) 0.032(9) 0.015(8) 0.016(8) 0.023(9)
C31 0.044(10) 0.043(9) 0.038(9) 0.003(8) 0.003(8) 0.028(8)
C32 0.052(12) 0.045(11) 0.027(8) 0.016(8) -0.016(8) -0.025(9)
C33 0.061(13) 0.044(11) 0.028(9) 0.012(8) -0.005(9) -0.014(10)
C34 0.068(14) 0.044(11) 0.035(10) -0.001(8) -0.025(10) 0.028(11)
C35 0.054(6) 0.053(6) 0.043(6) 0.000(5) 0.001(5) -0.001(5)
C36 0.041(10) 0.035(9) 0.030(9) -0.001(7) 0.012(7) 0.007(8)
C37 0.053(12) 0.044(10) 0.023(8) 0.000(7) 0.022(8) 0.008(9)
C38 0.064(14) 0.052(13) 0.032(10) -0.017(9) 0.018(10) -0.004(11)
C39 0.065(15) 0.074(16) 0.037(11) 0.019(11) -0.022(10) 0.016(12)
C40 0.15(3) 0.060(15) 0.028(10) 0.002(10) 0.017(14) 0.051(18)
C41 0.065(13) 0.033(9) 0.022(8) -0.001(7) 0.014(8) 0.020(9)
C42 0.067(17) 0.058(15) 0.11(2) -0.022(15) 0.042(16) -0.046(14)
C44 0.035(10) 0.034(10) 0.077(16) -0.008(10) 0.005(10) 0.001(8)
C45 0.13(3) 0.044(13) 0.049(13) 0.015(11) 0.020(16) -0.023(15)
C46 0.042(10) 0.046(11) 0.037(10) 0.022(9) 0.001(8) 0.019(9)
C47 0.041(10) 0.041(10) 0.055(12) 0.016(9) -0.016(9) 0.021(9)
C48 0.047(11) 0.060(13) 0.027(9) 0.016(9) -0.013(8) 0.004(10)
C49 0.059(15) 0.09(2) 0.044(12) 0.024(13) 0.002(11) 0.000(14)
C50 0.053(12) 0.029(9) 0.041(10) 0.000(8) -0.007(9) 0.000(8)
C51 0.029(8) 0.035(9) 0.030(8) 0.002(7) -0.002(7) 0.017(7)
C52 0.047(11) 0.046(11) 0.033(9) 0.013(8) 0.009(8) 0.026(9)
C53 0.063(14) 0.082(17) 0.029(10) 0.032(11) -0.003(10) 0.010(14)
C54 0.049(14) 0.11(2) 0.09(2) -0.066(19) -0.035(14) 0.043(15)
C55 0.16(3) 0.067(17) 0.055(15) 0.025(13) 0.038(18) 0.07(2)
C56 0.032(9) 0.036(9) 0.047(11) -0.005(8) -0.004(8) 0.022(8)
C57 0.021(8) 0.024(8) 0.090(16) -0.016(9) -0.014(9) -0.004(7)
C58 0.069(16) 0.042(12) 0.065(16) -0.020(11) -0.022(13) 0.029(12)
C59 0.074(16) 0.034(10) 0.049(12) 0.003(9) -0.009(11) 0.002(11)
C60 0.046(13) 0.055(14) 0.076(17) 0.004(12) 0.011(11) 0.019(11)
O25 0.15(3) 0.15(3) 0.16(3) -0.02(2) 0.05(2) -0.12(2)
O26 0.30(5) 0.11(2) 0.062(14) 0.038(14) 0.04(2) 0.03(3)
La1 0.0378(6) 0.0343(5) 0.0501(6) 0.0046(5) -0.0032(5) 0.0037(5)
O27 0.036(8) 0.062(10) 0.084(12) -0.006(9) -0.018(8) 0.008(7)
O28 0.046(10) 0.085(14) 0.107(16) -0.002(12) 0.000(10) -0.014(10)
C61 0.055(15) 0.056(15) 0.10(2) 0.021(15) -0.031(15) -0.017(12)
C62 0.13(3) 0.15(3) 0.09(2) -0.02(2) 0.00(2) -0.12(3)
O29 0.043(8) 0.060(10) 0.065(10) 0.002(8) -0.024(8) 0.000(7)
O30 0.040(8) 0.043(8) 0.056(9) 0.004(7) 0.000(7) -0.011(6)
O31 0.045(10) 0.086(14) 0.120(17) 0.028(12) 0.022(10) 0.033(10)
O32 0.126(19) 0.068(13) 0.099(16) 0.026(12) -0.057(14) -0.051(13)
O33 0.067(13) 0.12(2) 0.119(19) 0.012(16) 0.019(13) -0.013(13)

loop_
_atom_type_symbol
_atom_type_description
_atom_type_scat_dispersion_real
_atom_type_scat_dispersion_imag
_atom_type_scat_source
C C 0.0033 0.0016 'International Tables Vol C Tables 4.2.6.8 and 6.1.1.4'
O O 0.0106 0.0060 'International Tables Vol C Tables 4.2.6.8 and 6.1.1.4'
N N 0.0061 0.0033 'International Tables Vol C Tables 4.2.6.8 and 6.1.1.4'
Ni Ni 0.3393 1.1124 'International Tables Vol C Tables 4.2.6.8 and 6.1.1.4'
Ag Ag -0.8971 1.1015 'International Tables Vol C Tables 4.2.6.8 and 6.1.1.4'
S S 0.1246 0.1234 'International Tables Vol C Tables 4.2.6.8 and 6.1.1.4'
La La -0.2871 2.4523 'International Tables Vol C Tables 4.2.6.8 and 6.1.1.4'
Cl Cl 0.1484 0.1585 'International Tables Vol C Tables 4.2.6.8 and 6.1.1.4'
H H 0.0000 0.0000 'International Tables Vol C Tables 4.2.6.8 and 6.1.1.4'

loop_
_geom_angle_atom_site_label_1
_geom_angle_atom_site_label_2
_geom_angle_atom_site_label_3
_geom_angle
_geom_angle_site_symmetry_1
_geom_angle_site_symmetry_3
S3 Ag1 S10 121.01(17) . .
S3 Ag1 S1 117.93(16) . .
S10 Ag1 S1 120.81(17) . .
S3 Ag1 Cl1 86.36(15) . .
S10 Ag1 Cl1 87.83(14) . .
S1 Ag1 Cl1 90.79(15) . .
S3 Ag1 Ag4 132.16(13) . .
S10 Ag1 Ag4 85.41(11) . .
S1 Ag1 Ag4 49.70(11) . .
Cl1 Ag1 Ag4 53.02(11) . .
S5 Ag2 S2 127.08(17) . .
S5 Ag2 S3 115.65(18) . .
S2 Ag2 S3 116.60(16) . .
S5 Ag2 Cl1 92.46(16) . .
S2 Ag2 Cl1 96.17(16) . .
S3 Ag2 Cl1 89.01(15) . .
S5 Ag2 Ag3 90.67(13) . .
S2 Ag2 Ag3 49.97(11) . .
S3 Ag2 Ag3 142.68(13) . .
Cl1 Ag2 Ag3 62.52(11) . .
S6 Ag3 S2 127.76(18) . .
S6 Ag3 S7 116.60(16) . .
S2 Ag3 S7 113.71(17) . .
S6 Ag3 Cl1 85.92(15) . .
S2 Ag3 Cl1 88.35(14) . .
S7 Ag3 Cl1 81.47(15) . .
S6 Ag3 Ag2 87.59(12) . .
S2 Ag3 Ag2 49.91(13) . .
S7 Ag3 Ag2 127.28(13) . .
Cl1 Ag3 Ag2 52.66(10) . .
S9 Ag4 S7 119.71(16) . .
S9 Ag4 S1 123.97(15) . .
S7 Ag4 S1 115.95(16) . .
S9 Ag4 Cl1 93.34(16) . .
S7 Ag4 Cl1 88.68(16) . .
S1 Ag4 Cl1 93.80(16) . .
S9 Ag4 Ag1 91.98(12) . .
S7 Ag4 Ag1 136.28(14) . .
S1 Ag4 Ag1 48.29(12) . .
Cl1 Ag4 Ag1 58.03(10) . .
S4 Ag5 S11 122.98(17) . .
S4 Ag5 S10 122.55(16) . .
S11 Ag5 S10 113.82(16) . .
S4 Ag5 Cl1 94.61(17) . .
S11 Ag5 Cl1 92.66(14) . .
S10 Ag5 Cl1 90.53(16) . .
S12 Ag6 S4 117.57(18) . .
S12 Ag6 O25 105.7(7) . .
S4 Ag6 O25 98.3(9) . .
S12 Ag6 S5 115.92(17) . .
S4 Ag6 S5 113.98(17) . .
O25 Ag6 S5 101.7(9) . .
S12 Ag6 Cl1 76.50(15) . .
S4 Ag6 Cl1 79.97(15) . .
O25 Ag6 Cl1 177.7(7) . .
S5 Ag6 Cl1 77.69(16) . .
S8 Ag7 S6 123.66(16) . .
S8 Ag7 S12 120.18(16) . .
S6 Ag7 S12 115.17(17) . .
S8 Ag7 Cl1 94.99(16) . .
S6 Ag7 Cl1 93.89(15) . .
S12 Ag7 Cl1 90.84(15) . .
S11 Ag8 S8 120.51(18) . .
S11 Ag8 S9 114.62(16) . .
S8 Ag8 S9 111.67(17) . .
S11 Ag8 Cl1 77.59(14) . .
S8 Ag8 Cl1 77.78(14) . .
S9 Ag8 Cl1 77.86(15) . .
N2 Ni1 N1 88.7(7) . .
N2 Ni1 S1 174.9(5) . .
N1 Ni1 S1 87.1(5) . .
N2 Ni1 S2 88.6(5) . .
N1 Ni1 S2 173.8(5) . .
S1 Ni1 S2 95.9(2) . .
N4 Ni2 N3 90.9(7) . .
N4 Ni2 S4 88.2(5) . .
N3 Ni2 S4 173.0(7) . .
N4 Ni2 S3 173.0(6) . .
N3 Ni2 S3 87.0(5) . .
S4 Ni2 S3 94.7(2) . .
N6 Ni3 N5 92.8(8) . .
N6 Ni3 S5 176.5(6) . .
N5 Ni3 S5 87.0(7) . .
N6 Ni3 S6 86.4(5) . .
N5 Ni3 S6 175.1(6) . .
S5 Ni3 S6 94.1(2) . .
N7 Ni4 N8 89.3(7) . .
N7 Ni4 S8 170.6(5) . .
N8 Ni4 S8 87.3(6) . .
N7 Ni4 S7 88.8(5) . .
N8 Ni4 S7 176.2(6) . .
S8 Ni4 S7 95.08(19) . .
N10 Ni5 N9 91.0(7) . .
N10 Ni5 S10 87.7(5) . .
N9 Ni5 S10 172.9(6) . .
N10 Ni5 S9 170.8(6) . .
N9 Ni5 S9 86.8(6) . .
S10 Ni5 S9 95.6(2) . .
N12 Ni6 N11 90.5(6) . .
N12 Ni6 S11 176.2(6) . .
N11 Ni6 S11 88.0(5) . .
N12 Ni6 S12 87.0(5) . .
N11 Ni6 S12 176.4(5) . .
S11 Ni6 S12 94.66(19) . .
Ag7 Cl1 Ag5 109.94(16) . .
Ag7 Cl1 Ag4 108.39(17) . .
Ag5 Cl1 Ag4 110.14(17) . .
Ag7 Cl1 Ag2 109.18(17) . .
Ag5 Cl1 Ag2 110.37(17) . .
Ag4 Cl1 Ag2 108.79(16) . .
Ag7 Cl1 Ag1 177.3(2) . .
Ag5 Cl1 Ag1 70.84(11) . .
Ag4 Cl1 Ag1 68.95(12) . .
Ag2 Cl1 Ag1 72.70(11) . .
Ag7 Cl1 Ag3 70.33(11) . .
Ag5 Cl1 Ag3 174.5(2) . .
Ag4 Cl1 Ag3 74.61(13) . .
Ag2 Cl1 Ag3 64.83(11) . .
Ag1 Cl1 Ag3 109.17(14) . .
Ag7 Cl1 Ag6 72.57(12) . .
Ag5 Cl1 Ag6 68.10(12) . .
Ag4 Cl1 Ag6 178.23(18) . .
Ag2 Cl1 Ag6 72.06(13) . .
Ag1 Cl1 Ag6 110.07(15) . .
Ag3 Cl1 Ag6 107.15(15) . .
Ag7 Cl1 Ag8 68.49(10) . .
Ag5 Cl1 Ag8 71.79(11) . .
Ag4 Cl1 Ag8 71.36(12) . .
Ag2 Cl1 Ag8 177.41(17) . .
Ag1 Cl1 Ag8 109.59(15) . .
Ag3 Cl1 Ag8 112.95(14) . .
Ag6 Cl1 Ag8 107.86(13) . .
C1 S1 Ni1 101.0(7) . .
C1 S1 Ag1 115.4(7) . .
Ni1 S1 Ag1 126.8(2) . .
C1 S1 Ag4 112.0(6) . .
Ni1 S1 Ag4 119.6(2) . .
Ag1 S1 Ag4 82.01(15) . .
C6 S2 Ni1 101.2(7) . .
C6 S2 Ag2 111.0(8) . .
Ni1 S2 Ag2 125.9(2) . .
C6 S2 Ag3 116.0(6) . .
Ni1 S2 Ag3 122.7(2) . .
Ag2 S2 Ag3 80.12(14) . .
C11 S3 Ni2 100.2(7) . .
C11 S3 Ag1 111.1(9) . .
Ni2 S3 Ag1 119.7(2) . .
C11 S3 Ag2 112.4(6) . .
Ni2 S3 Ag2 125.7(2) . .
Ag1 S3 Ag2 87.95(15) . .
C16 S4 Ni2 100.5(8) . .
C16 S4 Ag5 107.2(9) . .
Ni2 S4 Ag5 116.4(2) . .
C16 S4 Ag6 114.1(9) . .
Ni2 S4 Ag6 126.8(3) . .
Ag5 S4 Ag6 91.13(17) . .
C21 S5 Ni3 99.5(8) . .
C21 S5 Ag2 110.7(8) . .
Ni3 S5 Ag2 120.8(2) . .
C21 S5 Ag6 109.9(8) . .
Ni3 S5 Ag6 119.1(2) . .
Ag2 S5 Ag6 97.0(2) . .
C26 S6 Ni3 100.1(6) . .
C26 S6 Ag3 113.1(6) . .
Ni3 S6 Ag3 120.4(2) . .
C26 S6 Ag7 114.8(6) . .
Ni3 S6 Ag7 122.6(2) . .
Ag3 S6 Ag7 86.73(16) . .
C31 S7 Ni4 98.6(6) . .
C31 S7 Ag4 110.6(6) . .
Ni4 S7 Ag4 117.0(2) . .
C31 S7 Ag3 111.7(6) . .
Ni4 S7 Ag3 126.4(2) . .
Ag4 S7 Ag3 92.70(16) . .
C36 S8 Ni4 99.0(6) . .
C36 S8 Ag7 113.4(7) . .
Ni4 S8 Ag7 118.5(2) . .
C36 S8 Ag8 110.4(6) . .
Ni4 S8 Ag8 124.2(2) . .
Ag7 S8 Ag8 92.09(16) . .
C41 S9 Ni5 100.0(6) . .
C41 S9 Ag4 112.4(6) . .
Ni5 S9 Ag4 117.5(2) . .
C41 S9 Ag8 110.7(6) . .
Ni5 S9 Ag8 120.5(2) . .
Ag4 S9 Ag8 96.20(18) . .
C46 S10 Ni5 100.1(7) . .
C46 S10 Ag1 112.6(6) . .
Ni5 S10 Ag1 123.4(2) . .
C46 S10 Ag5 113.3(7) . .
Ni5 S10 Ag5 123.1(2) . .
Ag1 S10 Ag5 84.87(15) . .
C51 S11 Ni6 100.7(6) . .
C51 S11 Ag8 111.3(6) . .
Ni6 S11 Ag8 119.0(2) . .
C51 S11 Ag5 110.1(6) . .
Ni6 S11 Ag5 118.2(2) . .
Ag8 S11 Ag5 97.74(16) . .
C56 S12 Ni6 99.2(6) . .
C56 S12 Ag6 111.8(7) . .
Ni6 S12 Ag6 121.8(2) . .
C56 S12 Ag7 106.6(6) . .
Ni6 S12 Ag7 121.2(2) . .
Ag6 S12 Ag7 95.91(16) . .
C8 O3 La1 145.8(13) . 5_545
C18 O7 La3C 112(2) . .
C18 O7 La3E 130(2) . .
C18 O7 La3D 88.9(19) . .
C18 O8 La3D 101(2) . .
C28 O11 La1 138.7(15) . 8_655
C33 O14 La3A 150.4(15) . .
C48 O20 La1 141.8(14) . .
C58 O23 La2A 158(2) . .
C2 N1 Ni1 117.7(13) . .
C2 N1 H1 107.9 . .
Ni1 N1 H1 107.9 . .
C2 N1 H2 107.9 . .
Ni1 N1 H2 107.9 . .
H1 N1 H2 107.2 . .
C7 N2 Ni1 116.7(10) . .
C7 N2 H3 108.1 . .
Ni1 N2 H3 108.1 . .
C7 N2 H4 108.1 . .
Ni1 N2 H4 108.1 . .
H3 N2 H4 107.3 . .
C12 N3 Ni2 115.9(12) . .
C12 N3 H5 108.3 . .
Ni2 N3 H5 108.3 . .
C12 N3 H6 108.3 . .
Ni2 N3 H6 108.3 . .
H5 N3 H6 107.4 . .
C17 N4 Ni2 116.9(12) . .
C17 N4 H7 108.1 . .
Ni2 N4 H7 108.1 . .
C17 N4 H8 108.1 . .
Ni2 N4 H8 108.1 . .
H7 N4 H8 107.3 . .
C22 N5 Ni3 121.8(17) . .
C22 N5 H9 106.9 . .
Ni3 N5 H9 106.9 . .
C22 N5 H10 106.9 . .
Ni3 N5 H10 106.9 . .
H9 N5 H10 106.7 . .
C27 N6 Ni3 115.5(12) . .
C27 N6 H11 108.4 . .
Ni3 N6 H11 108.4 . .
C27 N6 H12 108.4 . .
Ni3 N6 H12 108.4 . .
H11 N6 H12 107.5 . .
C32 N7 Ni4 113.7(12) . .
C32 N7 H13 108.8 . .
Ni4 N7 H13 108.8 . .
C32 N7 H14 108.8 . .
Ni4 N7 H14 108.8 . .
H13 N7 H14 107.7 . .
C37 N8 Ni4 117.8(13) . .
C37 N8 H15 107.9 . .
Ni4 N8 H15 107.9 . .
C37 N8 H16 107.9 . .
Ni4 N8 H16 107.9 . .
H15 N8 H16 107.2 . .
C42 N9 Ni5 121.1(17) . .
C42 N9 H17 107.1 . .
Ni5 N9 H17 107.1 . .
C42 N9 H18 107.1 . .
Ni5 N9 H18 107.1 . .
H17 N9 H18 106.8 . .
C47 N10 Ni5 115.9(13) . .
C47 N10 H19 108.3 . .
Ni5 N10 H19 108.3 . .
C47 N10 H20 108.3 . .
Ni5 N10 H20 108.3 . .
H19 N10 H20 107.4 . .
C52 N11 Ni6 116.6(11) . .
C52 N11 H21 108.1 . .
Ni6 N11 H21 108.1 . .
C52 N11 H22 108.1 . .
Ni6 N11 H22 108.1 . .
H21 N11 H22 107.3 . .
C57 N12 Ni6 118.5(12) . .
C57 N12 H23 107.7 . .
Ni6 N12 H23 107.7 . .
C57 N12 H24 107.7 . .
Ni6 N12 H24 107.7 . .
H23 N12 H24 107.1 . .
C4 C1 C2 115.1(19) . .
C4 C1 C5 109(2) . .
C2 C1 C5 107.5(18) . .
C4 C1 S1 111.3(13) . .
C2 C1 S1 105.7(14) . .
C5 C1 S1 108.0(18) . .
N1 C2 C1 108.7(15) . .
N1 C2 C3 107.6(18) . .
C1 C2 C3 110.2(17) . .
N1 C2 H25 110.1 . .
C1 C2 H25 110.1 . .
C3 C2 H25 110.1 . .
O1 C3 O2 126(2) . .
O1 C3 C2 121(2) . .
O2 C3 C2 113(3) . .
C1 C4 H26 109.5 . .
C1 C4 H27 109.5 . .
H26 C4 H27 109.5 . .
C1 C4 H28 109.5 . .
H26 C4 H28 109.5 . .
H27 C4 H28 109.5 . .
C1 C5 H29 109.5 . .
C1 C5 H30 109.5 . .
H29 C5 H30 109.5 . .
C1 C5 H31 109.5 . .
H29 C5 H31 109.5 . .
H30 C5 H31 109.5 . .
C10 C6 C9 119(2) . .
C10 C6 C7 113.4(18) . .
C9 C6 C7 108.1(18) . .
C10 C6 S2 107.7(15) . .
C9 C6 S2 105.9(16) . .
C7 C6 S2 100.8(13) . .
N2 C7 C8 105.0(14) . .
N2 C7 C6 107.9(17) . .
C8 C7 C6 106.1(17) . .
N2 C7 H32 112.4 . .
C8 C7 H32 112.4 . .
C6 C7 H32 112.4 . .
O3 C8 O4 120.1(19) . .
O3 C8 C7 121.2(17) . .
O4 C8 C7 118(2) . .
C6 C9 H33 109.5 . .
C6 C9 H34 109.5 . .
H33 C9 H34 109.5 . .
C6 C9 H35 109.5 . .
H33 C9 H35 109.5 . .
H34 C9 H35 109.5 . .
C6 C10 H36 109.5 . .
C6 C10 H37 109.5 . .
H36 C10 H37 109.5 . .
C6 C10 H38 109.5 . .
H36 C10 H38 109.5 . .
H37 C10 H38 109.5 . .
C14 C11 C15 113.0(18) . .
C14 C11 C12 112(2) . .
C15 C11 C12 112.8(18) . .
C14 C11 S3 108.1(14) . .
C15 C11 S3 108.4(15) . .
C12 C11 S3 101.6(13) . .
N3 C12 C11 108.8(16) . .
N3 C12 C13 109.5(16) . .
C11 C12 C13 108.5(18) . .
N3 C12 H39 110.0 . .
C11 C12 H39 110.0 . .
C13 C12 H39 110.0 . .
O5 C13 O6 125.2(18) . .
O5 C13 C12 120(2) . .
O6 C13 C12 114.1(17) . .
C11 C14 H40 109.5 . .
C11 C14 H41 109.5 . .
H40 C14 H41 109.5 . .
C11 C14 H42 109.5 . .
H40 C14 H42 109.5 . .
H41 C14 H42 109.5 . .
C11 C15 H43 109.5 . .
C11 C15 H44 109.5 . .
H43 C15 H44 109.5 . .
C11 C15 H45 109.5 . .
H43 C15 H45 109.5 . .
H44 C15 H45 109.5 . .
C20 C16 C19 109(2) . .
C20 C16 C17 113(2) . .
C19 C16 C17 113(2) . .
C20 C16 S4 111(2) . .
C19 C16 S4 110.2(17) . .
C17 C16 S4 99.8(15) . .
N4 C17 C18 109(2) . .
N4 C17 C16 108(2) . .
C18 C17 C16 107(3) . .
N4 C17 H46 110.6 . .
C18 C17 H46 110.6 . .
C16 C17 H46 110.6 . .
O7 C18 O8 122(3) . .
O7 C18 C17 121(3) . .
O8 C18 C17 118(3) . .
O7 C18 La3D 67.9(17) . .
O8 C18 La3D 53.9(17) . .
C17 C18 La3D 171(2) . .
C16 C19 H47 109.5 . .
C16 C19 H48 109.5 . .
H47 C19 H48 109.5 . .
C16 C19 H49 109.5 . .
H47 C19 H49 109.5 . .
H48 C19 H49 109.5 . .
C16 C20 H50 109.5 . .
C16 C20 H51 109.5 . .
H50 C20 H51 109.5 . .
C16 C20 H52 109.5 . .
H50 C20 H52 109.5 . .
H51 C20 H52 109.5 . .
C24 C21 C25 106(2) . .
C24 C21 C22 111(2) . .
C25 C21 C22 126(2) . .
C24 C21 S5 105.6(19) . .
C25 C21 S5 103.2(17) . .
C22 C21 S5 103.3(15) . .
N5 C22 C23A 132(2) . .
N5 C22 C21 114.4(19) . .
C23A C22 C21 95(2) . .
N5 C22 C23B 105(2) . .
C21 C22 C23B 117(3) . .
N5 C22 H53A 104.2 . .
C23A C22 H53A 104.2 . .
C21 C22 H53A 104.2 . .
N5 C22 H54B 106.6 . .
C21 C22 H54B 106.6 . .
C23B C22 H54B 106.6 . .
O9A C23A O10A 127(4) . .
O9A C23A C22 99(3) . .
O10A C23A C22 118(3) . .
O10B C23B O9B 113(3) . .
O10B C23B C22 119(3) . .
O9B C23B C22 128(3) . .
C21 C24 H54 109.5 . .
C21 C24 H55 109.5 . .
H54 C24 H55 109.5 . .
C21 C24 H56 109.5 . .
H54 C24 H56 109.5 . .
H55 C24 H56 109.5 . .
C21 C25 H57 109.5 . .
C21 C25 H58 109.5 . .
H57 C25 H58 109.5 . .
C21 C25 H59 109.5 . .
H57 C25 H59 109.5 . .
H58 C25 H59 109.5 . .
C27 C26 C29 113.7(18) . .
C27 C26 C30 112.5(15) . .
C29 C26 C30 109.4(16) . .
C27 C26 S6 105.6(13) . .
C29 C26 S6 105.6(13) . .
C30 C26 S6 109.6(13) . .
N6 C27 C26 106.5(16) . .
N6 C27 C28 108.8(17) . .
C26 C27 C28 114.8(16) . .
N6 C27 H60 108.9 . .
C26 C27 H60 108.9 . .
C28 C27 H60 108.9 . .
O11 C28 O12 124(2) . .
O11 C28 C27 121.0(19) . .
O12 C28 C27 115.2(19) . .
C26 C29 H61 109.5 . .
C26 C29 H62 109.5 . .
H61 C29 H62 109.5 . .
C26 C29 H63 109.5 . .
H61 C29 H63 109.5 . .
H62 C29 H63 109.5 . .
C26 C30 H64 109.5 . .
C26 C30 H65 109.5 . .
H64 C30 H65 109.5 . .
C26 C30 H66 109.5 . .
H64 C30 H66 109.5 . .
H65 C30 H66 109.5 . .
C32 C31 C34 108.3(17) . .
C32 C31 C35 112.0(16) . .
C34 C31 C35 113.9(17) . .
C32 C31 S7 105.5(13) . .
C34 C31 S7 106.8(12) . .
C35 C31 S7 109.9(14) . .
C31 C32 N7 113.3(17) . .
C31 C32 C33 116.2(15) . .
N7 C32 C33 113.0(15) . .
C31 C32 H67 104.3 . .
N7 C32 H67 104.3 . .
C33 C32 H67 104.3 . .
O14 C33 O13 125(2) . .
O14 C33 C32 121(2) . .
O13 C33 C32 113(2) . .
C31 C34 H68 109.5 . .
C31 C34 H69 109.5 . .
H68 C34 H69 109.5 . .
C31 C34 H70 109.5 . .
H68 C34 H70 109.5 . .
H69 C34 H70 109.5 . .
C31 C35 H71 109.5 . .
C31 C35 H72 109.5 . .
H71 C35 H72 109.5 . .
C31 C35 H73 109.5 . .
H71 C35 H73 109.5 . .
H72 C35 H73 109.5 . .
C40 C36 C37 114.0(19) . .
C40 C36 C39 111(2) . .
C37 C36 C39 110.8(17) . .
C40 C36 S8 106.5(13) . .
C37 C36 S8 107.1(13) . .
C39 C36 S8 106.4(13) . .
N8 C37 C36 109.3(14) . .
N8 C37 C38 106.9(16) . .
C36 C37 C38 115.0(18) . .
N8 C37 H74 108.5 . .
C36 C37 H74 108.5 . .
C38 C37 H74 108.5 . .
O15 C38 O16 124(2) . .
O15 C38 C37 121.6(17) . .
O16 C38 C37 114(2) . .
C36 C39 H75 109.5 . .
C36 C39 H76 109.5 . .
H75 C39 H76 109.5 . .
C36 C39 H77 109.5 . .
H75 C39 H77 109.5 . .
H76 C39 H77 109.5 . .
C36 C40 H78 109.5 . .
C36 C40 H79 109.5 . .
H78 C40 H79 109.5 . .
C36 C40 H80 109.5 . .
H78 C40 H80 109.5 . .
H79 C40 H80 109.5 . .
C45 C41 C44 106.8(18) . .
C45 C41 C42 116.5(19) . .
C44 C41 C42 108.9(18) . .
C45 C41 S9 109.6(18) . .
C44 C41 S9 110.8(13) . .
C42 C41 S9 104.3(12) . .
N9 C42 C43A 129(3) . .
N9 C42 C43B 106(3) . .
N9 C42 C41 107.3(18) . .
C43A C42 C41 108(2) . .
C43B C42 C41 113(2) . .
N9 C42 H81B 110.2 . .
C43A C42 H81B 89.8 . .
C43B C42 H81B 110.2 . .
C41 C42 H81B 110.2 . .
N9 C42 H81A 102.9 . .
C43A C42 H81A 102.9 . .
C43B C42 H81A 123.5 . .
C41 C42 H81A 102.9 . .
O18B C43B O17B 115(3) . .
O18B C43B C42 126(4) . .
O17B C43B C42 119(3) . .
O18A C43A O17A 137(3) . .
O18A C43A C42 123(4) . .
O17A C43A C42 99(3) . .
C41 C44 H82 109.5 . .
C41 C44 H83 109.5 . .
H82 C44 H83 109.5 . .
C41 C44 H84 109.5 . .
H82 C44 H84 109.5 . .
H83 C44 H84 109.5 . .
C41 C45 H85 109.5 . .
C41 C45 H86 109.5 . .
H85 C45 H86 109.5 . .
C41 C45 H87 109.5 . .
H85 C45 H87 109.5 . .
H86 C45 H87 109.5 . .
C50 C46 C47 114.3(16) . .
C50 C46 C49 116(2) . .
C47 C46 C49 105.6(18) . .
C50 C46 S10 112.2(13) . .
C47 C46 S10 103.1(14) . .
C49 C46 S10 104.6(14) . .
C48 C47 N10 111.1(17) . .
C48 C47 C46 114.8(18) . .
N10 C47 C46 107.3(16) . .
C48 C47 H88 107.8 . .
N10 C47 H88 107.8 . .
C46 C47 H88 107.8 . .
O19 C48 O20 122.0(17) . .
O19 C48 C47 121.3(18) . .
O20 C48 C47 116.7(19) . .
C46 C49 H89 109.5 . .
C46 C49 H90 109.5 . .
H89 C49 H90 109.5 . .
C46 C49 H91 109.5 . .
H89 C49 H91 109.5 . .
H90 C49 H91 109.5 . .
C46 C50 H92 109.5 . .
C46 C50 H93 109.5 . .
H92 C50 H93 109.5 . .
C46 C50 H94 109.5 . .
H92 C50 H94 109.5 . .
H93 C50 H94 109.5 . .
C54 C51 C55 111(2) . .
C54 C51 C52 113.0(19) . .
C55 C51 C52 111.6(19) . .
C54 C51 S11 106.6(14) . .
C55 C51 S11 109.7(15) . .
C52 C51 S11 104.1(11) . .
N11 C52 C51 107.9(14) . .
N11 C52 C53 109.4(18) . .
C51 C52 C53 111.1(14) . .
N11 C52 H95 109.5 . .
C51 C52 H95 109.5 . .
C53 C52 H95 109.5 . .
O21 C53 O22 132(3) . .
O21 C53 C52 115(2) . .
O22 C53 C52 113(2) . .
C51 C54 H96 109.5 . .
C51 C54 H97 109.5 . .
H96 C54 H97 109.5 . .
C51 C54 H98 109.5 . .
H96 C54 H98 109.5 . .
H97 C54 H98 109.5 . .
C51 C55 H99 109.5 . .
C51 C55 H100 109.5 . .
H99 C55 H100 109.5 . .
C51 C55 H101 109.5 . .
H99 C55 H101 109.5 . .
H100 C55 H101 109.5 . .
C57 C56 C59 111.1(18) . .
C57 C56 C60 111.6(18) . .
C59 C56 C60 107.8(17) . .
C57 C56 S12 104.5(12) . .
C59 C56 S12 112.1(15) . .
C60 C56 S12 109.7(15) . .
N12 C57 C56 108.5(14) . .
N12 C57 C58 109.6(18) . .
C56 C57 C58 113.3(17) . .
N12 C57 H102 108.5 . .
C56 C57 H102 108.5 . .
C58 C57 H102 108.5 . .
O23 C58 O24 125(2) . .
O23 C58 C57 122(2) . .
O24 C58 C57 113(2) . .
C56 C59 H103 109.5 . .
C56 C59 H104 109.5 . .
H103 C59 H104 109.5 . .
C56 C59 H105 109.5 . .
H103 C59 H105 109.5 . .
H104 C59 H105 109.5 . .
C56 C60 H106 109.5 . .
C56 C60 H107 109.5 . .
H106 C60 H107 109.5 . .
C56 C60 H108 109.5 . .
H106 C60 H108 109.5 . .
H107 C60 H108 109.5 . .
O11 La1 O3 77.2(5) 8_565 5
O11 La1 O20 138.8(5) 8_565 .
O3 La1 O20 141.0(5) 5 .
O11 La1 O32 145.3(6) 8_565 .
O3 La1 O32 86.0(7) 5 .
O20 La1 O32 69.3(6) . .
O11 La1 O29 75.7(5) 8_565 .
O3 La1 O29 71.0(5) 5 .
O20 La1 O29 123.4(5) . .
O32 La1 O29 70.1(6) . .
O11 La1 O31 129.1(6) 8_565 .
O3 La1 O31 71.1(6) 5 .
O20 La1 O31 72.4(6) . .
O32 La1 O31 70.7(8) . .
O29 La1 O31 126.4(7) . .
O11 La1 O30 85.7(5) 8_565 .
O3 La1 O30 138.1(5) 5 .
O20 La1 O30 72.3(5) . .
O32 La1 O30 87.0(7) . .
O29 La1 O30 67.8(5) . .
O31 La1 O30 143.1(6) . .
O11 La1 O28 79.9(6) 8_565 .
O3 La1 O28 98.7(6) 5 .
O20 La1 O28 79.1(6) . .
O32 La1 O28 133.1(7) . .
O29 La1 O28 155.1(6) . .
O31 La1 O28 67.1(7) . .
O30 La1 O28 115.7(6) . .
O11 La1 O27 67.8(5) 8_565 .
O3 La1 O27 134.0(6) 5 .
O20 La1 O27 71.9(5) . .
O32 La1 O27 139.0(6) . .
O29 La1 O27 124.2(5) . .
O31 La1 O27 109.4(6) . .
O30 La1 O27 68.8(5) . .
O28 La1 O27 47.7(6) . .
O23 La2A O33 115.4(9) . 6_556
O23 La2A O37A 145.6(12) . .
O33 La2A O37A 95.1(10) 6_556 .
O23 La2A O36A 69.5(10) . .
O33 La2A O36A 77.9(10) 6_556 .
O37A La2A O36A 136.3(13) . .
O23 La2A O34A 102.5(11) . .
O33 La2A O34A 73.7(12) 6_556 .
O37A La2A O34A 69.8(14) . .
O36A La2A O34A 143.2(14) . .
O23 La2A O33 125.1(7) . .
O33 La2A O33 78.9(11) 6_556 .
O37A La2A O33 74.1(11) . .
O36A La2A O33 62.2(11) . .
O34A La2A O33 131.8(12) . .
O23 La2A O35A 56.3(12) . .
O33 La2A O35A 63.0(12) 6_556 .
O37A La2A O35A 137.8(14) . .
O36A La2A O35A 77.2(14) . .
O34A La2A O35A 69.4(15) . .
O33 La2A O35A 129.1(12) . .
O23 La2A O38A 80.3(9) . .
O33 La2A O38A 146.8(9) 6_556 .
O37A La2A O38A 82.4(11) . .
O36A La2A O38A 81.4(11) . .
O34A La2A O38A 134.0(12) . .
O33 La2A O38A 68.6(8) . .
O35A La2A O38A 136.0(12) . .
O64A La3A O65A 94(2) 8 .
O64A La3A O14 71(2) 8 .
O65A La3A O14 70.4(14) . .
O64A La3A O64A 69(3) 8 .
O65A La3A O64A 137(2) . .
O14 La3A O64A 66.9(14) . .
O64A La3A O63A 130(2) 8 2_545
O65A La3A O63A 86.2(16) . 2_545
O14 La3A O63A 61.5(10) . 2_545
O64A La3A O63A 77.4(17) . 2_545
O64A La3A La3A 55(2) 8 8
O65A La3A La3A 148.2(14) . 8
O14 La3A La3A 93.5(5) . 8
O64A La3A La3A 35.2(14) . 8
O63A La3A La3A 110.5(10) 2_545 8
La3C La3C O7 136.3(7) 8_665 .
O8 La3D O7 48.6(8) . .
O8 La3D La3D 125.1(8) . 8_665
O7 La3D La3D 97.4(7) . 8_665
C18 La3D La3D 112.9(10) . 8_665
O7 La3E La3E 123.3(8) . 8_665
C61 O27 La1 98.4(19) . .
C61 O28 La1 97.8(15) . .
O27 C61 O28 116(3) . .
O27 C61 C62 125(3) . .
O28 C61 C62 119(3) . .
O27 C61 La1 58.0(15) . .
O28 C61 La1 58.0(14) . .
C62 C61 La1 177(3) . .
C61 C62 H109 109.5 . .
C61 C62 H110 109.5 . .
H109 C62 H110 109.5 . .
C61 C62 H111 109.5 . .
H109 C62 H111 109.5 . .
H110 C62 H111 109.5 . .
La2A O33 La2A 55.1(5) 6_556 .
La3A O64A La3A 90(2) 8 .

loop_
_geom_bond_atom_site_label_1
_geom_bond_atom_site_label_2
_geom_bond_distance
_geom_bond_site_symmetry_2
Ag1 S3 2.482(5) .
Ag1 S10 2.486(5) .
Ag1 S1 2.507(5) .
Ag1 Cl1 3.022(5) .
Ag1 Ag4 3.325(2) .
Ag2 S5 2.494(6) .
Ag2 S2 2.524(5) .
Ag2 S3 2.539(5) .
Ag2 Cl1 2.855(5) .
Ag2 Ag3 3.250(2) .
Ag3 S6 2.488(5) .
Ag3 S2 2.526(5) .
Ag3 S7 2.535(6) .
Ag3 Cl1 3.186(5) .
Ag4 S9 2.527(5) .
Ag4 S7 2.531(5) .
Ag4 S1 2.561(5) .
Ag4 Cl1 2.846(6) .
Ag5 S4 2.516(6) .
Ag5 S11 2.525(4) .
Ag5 S10 2.556(5) .
Ag5 Cl1 2.842(5) .
Ag6 S12 2.520(5) .
Ag6 S4 2.520(6) .
Ag6 O25 2.54(2) .
Ag6 S5 2.551(6) .
Ag6 Cl1 3.506(6) .
Ag7 S8 2.503(5) .
Ag7 S6 2.544(5) .
Ag7 S12 2.556(5) .
Ag7 Cl1 2.788(5) .
Ag8 S11 2.514(5) .
Ag8 S8 2.534(5) .
Ag8 S9 2.549(5) .
Ag8 Cl1 3.556(5) .
Ni1 N2 1.914(15) .
Ni1 N1 1.920(16) .
Ni1 S1 2.163(5) .
Ni1 S2 2.176(5) .
Ni2 N4 1.917(19) .
Ni2 N3 1.927(14) .
Ni2 S4 2.162(5) .
Ni2 S3 2.193(5) .
Ni3 N6 1.935(16) .
Ni3 N5 1.946(17) .
Ni3 S5 2.172(6) .
Ni3 S6 2.179(5) .
Ni4 N7 1.954(16) .
Ni4 N8 1.960(17) .
Ni4 S8 2.164(5) .
Ni4 S7 2.171(5) .
Ni5 N10 1.910(18) .
Ni5 N9 1.945(19) .
Ni5 S10 2.169(5) .
Ni5 S9 2.172(5) .
Ni6 N12 1.902(16) .
Ni6 N11 1.923(16) .
Ni6 S11 2.157(5) .
Ni6 S12 2.166(5) .
S1 C1 1.86(2) .
S2 C6 1.89(2) .
S3 C11 1.861(17) .
S4 C16 1.85(2) .
S5 C21 1.93(3) .
S6 C26 1.87(2) .
S7 C31 1.85(2) .
S8 C36 1.840(18) .
S9 C41 1.84(2) .
S10 C46 1.858(17) .
S11 C51 1.836(16) .
S12 C56 1.83(2) .
O1 C3 1.24(3) .
O2 C3 1.26(3) .
O3 C8 1.24(3) .
O3 La1 2.474(14) 5_545
O4 C8 1.26(3) .
O5 C13 1.22(3) .
O6 C13 1.29(2) .
O7 C18 1.19(4) .
O7 La3C 2.59(2) .
O7 La3E 2.70(3) .
O7 La3D 2.81(2) .
O8 C18 1.33(4) .
O8 La3D 2.49(3) .
O9A C23A 1.245(10) .
O10A C23A 1.249(10) .
O9B C23B 1.256(10) .
O10B C23B 1.252(10) .
O11 C28 1.26(2) .
O11 La1 2.456(14) 8_655
O12 C28 1.28(3) .
O13 C33 1.27(3) .
O14 C33 1.20(3) .
O14 La3A 2.561(19) .
O15 C38 1.24(3) .
O16 C38 1.35(3) .
O17A C43A 1.33(5) .
O18A C43A 1.19(5) .
O17B C43B 1.42(5) .
O18B C43B 1.19(5) .
O19 C48 1.28(3) .
O20 C48 1.31(2) .
O20 La1 2.505(13) .
O21 C53 1.21(3) .
O22 C53 1.24(3) .
O23 C58 1.14(3) .
O23 La2A 2.40(2) .
O24 C58 1.28(3) .
N1 C2 1.48(2) .
N1 H1 0.9200 .
N1 H2 0.9200 .
N2 C7 1.54(2) .
N2 H3 0.9200 .
N2 H4 0.9200 .
N3 C12 1.47(2) .
N3 H5 0.9200 .
N3 H6 0.9200 .
N4 C17 1.43(3) .
N4 H7 0.9200 .
N4 H8 0.9200 .
N5 C22 1.36(3) .
N5 H9 0.9200 .
N5 H10 0.9200 .
N6 C27 1.49(3) .
N6 H11 0.9200 .
N6 H12 0.9200 .
N7 C32 1.48(3) .
N7 H13 0.9200 .
N7 H14 0.9200 .
N8 C37 1.46(3) .
N8 H15 0.9200 .
N8 H16 0.9200 .
N9 C42 1.39(3) .
N9 H17 0.9200 .
N9 H18 0.9200 .
N10 C47 1.49(3) .
N10 H19 0.9200 .
N10 H20 0.9200 .
N11 C52 1.50(3) .
N11 H21 0.9200 .
N11 H22 0.9200 .
N12 C57 1.46(2) .
N12 H23 0.9200 .
N12 H24 0.9200 .
C1 C4 1.47(3) .
C1 C2 1.52(3) .
C1 C5 1.53(3) .
C2 C3 1.58(3) .
C2 H25 1.0000 .
C4 H26 0.9800 .
C4 H27 0.9800 .
C4 H28 0.9800 .
C5 H29 0.9800 .
C5 H30 0.9800 .
C5 H31 0.9800 .
C6 C10 1.50(3) .
C6 C9 1.51(3) .
C6 C7 1.61(3) .
C7 C8 1.56(2) .
C7 H32 1.0000 .
C9 H33 0.9800 .
C9 H34 0.9800 .
C9 H35 0.9800 .
C10 H36 0.9800 .
C10 H37 0.9800 .
C10 H38 0.9800 .
C11 C14 1.51(3) .
C11 C15 1.52(3) .
C11 C12 1.55(3) .
C12 C13 1.56(3) .
C12 H39 1.0000 .
C14 H40 0.9800 .
C14 H41 0.9800 .
C14 H42 0.9800 .
C15 H43 0.9800 .
C15 H44 0.9800 .
C15 H45 0.9800 .
C16 C20 1.45(4) .
C16 C19 1.49(3) .
C16 C17 1.66(3) .
C17 C18 1.53(3) .
C17 H46 1.0000 .
C18 La3D 3.03(3) .
C19 H47 0.9800 .
C19 H48 0.9800 .
C19 H49 0.9800 .
C20 H50 0.9800 .
C20 H51 0.9800 .
C20 H52 0.9800 .
C21 C24 1.49(3) .
C21 C25 1.54(4) .
C21 C22 1.55(3) .
C22 C23A 1.543(10) .
C22 C23B 1.559(10) .
C22 H53A 1.0000 .
C22 H54B 1.0000 .
C24 H54 0.9800 .
C24 H55 0.9800 .
C24 H56 0.9800 .
C25 H57 0.9800 .
C25 H58 0.9800 .
C25 H59 0.9800 .
C26 C27 1.50(3) .
C26 C29 1.57(3) .
C26 C30 1.60(3) .
C27 C28 1.50(3) .
C27 H60 1.0000 .
C29 H61 0.9800 .
C29 H62 0.9800 .
C29 H63 0.9800 .
C30 H64 0.9800 .
C30 H65 0.9800 .
C30 H66 0.9800 .
C31 C32 1.46(2) .
C31 C34 1.53(3) .
C31 C35 1.54(3) .
C32 C33 1.57(3) .
C32 H67 1.0000 .
C34 H68 0.9800 .
C34 H69 0.9800 .
C34 H70 0.9800 .
C35 H71 0.9800 .
C35 H72 0.9800 .
C35 H73 0.9800 .
C36 C40 1.47(3) .
C36 C37 1.50(3) .
C36 C39 1.60(3) .
C37 C38 1.52(3) .
C37 H74 1.0000 .
C39 H75 0.9800 .
C39 H76 0.9800 .
C39 H77 0.9800 .
C40 H78 0.9800 .
C40 H79 0.9800 .
C40 H80 0.9800 .
C41 C45 1.53(3) .
C41 C44 1.55(3) .
C41 C42 1.64(3) .
C42 C43A 1.544(10) .
C42 C43B 1.555(10) .
C42 H81B 1.0000 .
C42 H81A 1.0000 .
C44 H82 0.9800 .
C44 H83 0.9800 .
C44 H84 0.9800 .
C45 H85 0.9800 .
C45 H86 0.9800 .
C45 H87 0.9800 .
C46 C50 1.49(3) .
C46 C47 1.54(3) .
C46 C49 1.57(3) .
C47 C48 1.48(2) .
C47 H88 1.0000 .
C49 H89 0.9800 .
C49 H90 0.9800 .
C49 H91 0.9800 .
C50 H92 0.9800 .
C50 H93 0.9800 .
C50 H94 0.9800 .
C51 C54 1.48(3) .
C51 C55 1.52(3) .
C51 C52 1.56(2) .
C52 C53 1.63(3) .
C52 H95 1.0000 .
C54 H96 0.9800 .
C54 H97 0.9800 .
C54 H98 0.9800 .
C55 H99 0.9800 .
C55 H100 0.9800 .
C55 H101 0.9800 .
C56 C57 1.52(2) .
C56 C59 1.53(3) .
C56 C60 1.55(3) .
C57 C58 1.58(3) .
C57 H102 1.0000 .
C59 H103 0.9800 .
C59 H104 0.9800 .
C59 H105 0.9800 .
C60 H106 0.9800 .
C60 H107 0.9800 .
C60 H108 0.9800 .
La1 O11 2.456(14) 8_565
La1 O3 2.474(14) 5
La1 O32 2.515(19) .
La1 O29 2.545(14) .
La1 O31 2.551(16) .
La1 O30 2.580(14) .
La1 O28 2.660(19) .
La1 O27 2.666(18) .
La2A O33 2.41(3) 6_556
La2A O37A 2.53(4) .
La2A O36A 2.54(4) .
La2A O34A 2.65(5) .
La2A O33 2.67(2) .
La2A O35A 2.68(5) .
La2A O38A 2.72(3) .
La3A O64A 2.01(7) 8
La3A O65A 2.36(5) .
La3A O64A 2.84(7) .
La3A O63A 2.89(5) 2_545
La3A La3A 3.49(2) 8
La3C La3C 2.41(3) 8_665
La3D La3D 3.03(3) 8_665
La3E La3E 2.83(4) 8_665
O27 C61 1.26(3) .
O28 C61 1.29(4) .
C61 C62 1.51(4) .
C62 H109 0.9800 .
C62 H110 0.9800 .
C62 H111 0.9800 .
O33 La2A 2.41(3) 6_556
O63A La3A 2.89(5) 4_554
O64A La3A 2.01(7) 8

loop_
_geom_hbond_atom_site_label_D
_geom_hbond_atom_site_label_H
_geom_hbond_atom_site_label_A
_geom_hbond_distance_DH
_geom_hbond_distance_HA
_geom_hbond_distance_DA
_geom_hbond_angle_DHA
_geom_hbond_site_symmetry_A
N1 H1 O40 0.92 2.11 2.99(2) 158.1 .
N1 H2 O13 0.92 2.25 3.00(2) 137.3 8
N2 H3 O13 0.92 2.15 3.03(2) 158.3 8
N2 H4 O40 0.92 2.42 3.21(2) 143.8 .
N3 H5 O49 0.92 2.11 3.00(4) 162.4 .
N3 H6 O15 0.92 2.22 2.95(2) 136.4 4_554
N4 H7 O15 0.92 2.07 2.94(2) 157.2 4_554
N4 H8 O49 0.92 2.61 3.38(4) 141.1 .
N5 H9 O22 0.92 2.35 3.19(2) 152.4 7
N5 H10 O41 0.92 2.41 3.27(3) 156.2 .
N6 H11 O27 0.92 2.45 3.20(2) 138.9 8_655
N6 H11 O30 0.92 2.46 3.18(2) 135.3 8_655
N6 H12 O39 0.92 2.15 3.03(2) 158.4 .
N7 H13 O5 0.92 1.82 2.66(2) 149.8 2_545
N7 H14 O1 0.92 2.17 3.05(2) 159.8 8
N8 H15 O47 0.92 2.51 3.25(4) 137.5 .
N8 H15 O1 0.92 2.64 3.45(2) 146.9 8
N8 H16 O5 0.92 2.17 2.94(3) 140.5 2_545
N9 H18 O17B 0.92 2.11 2.64(3) 115.7 .
N10 H19 O65B 0.92 2.04 2.86(4) 148.2 4_454
N10 H20 O42 0.92 2.22 3.07(3) 154.4 .
N11 H21 O61B 0.92 2.43 3.19(4) 140.3 .
N11 H21 O61A 0.92 2.43 3.19(4) 139.7 .
N11 H22 O51 0.92 2.30 3.18(4) 159.6 .
N12 H23 O38A 0.92 2.40 3.06(3) 128.7 .
N12 H24 O36A 0.92 2.11 3.03(4) 177.5 .
N12 H24 O61B 0.92 2.27 3.09(4) 147.8 .

loop_
_geom_torsion_atom_site_label_1
_geom_torsion_atom_site_label_2
_geom_torsion_atom_site_label_3
_geom_torsion_atom_site_label_4
_geom_torsion
_geom_torsion_site_symmetry_1
_geom_torsion_site_symmetry_4
S5 Ag2 Ag3 S6 5.72(17) . .
S2 Ag2 Ag3 S6 146.77(19) . .
S3 Ag2 Ag3 S6 -131.1(2) . .
Cl1 Ag2 Ag3 S6 -86.71(16) . .
S5 Ag2 Ag3 S2 -141.1(2) . .
S3 Ag2 Ag3 S2 82.1(3) . .
Cl1 Ag2 Ag3 S2 126.52(19) . .
S5 Ag2 Ag3 S7 127.8(2) . .
S2 Ag2 Ag3 S7 -91.1(2) . .
S3 Ag2 Ag3 S7 -9.0(3) . .
Cl1 Ag2 Ag3 S7 35.38(18) . .
S5 Ag2 Ag3 Cl1 92.43(17) . .
S2 Ag2 Ag3 Cl1 -126.52(19) . .
S3 Ag2 Ag3 Cl1 -44.4(2) . .
S3 Ag1 Ag4 S9 130.6(2) . .
S10 Ag1 Ag4 S9 1.97(17) . .
S1 Ag1 Ag4 S9 -135.90(19) . .
Cl1 Ag1 Ag4 S9 92.71(17) . .
S3 Ag1 Ag4 S7 -8.3(3) . .
S10 Ag1 Ag4 S7 -136.9(2) . .
S1 Ag1 Ag4 S7 85.2(2) . .
Cl1 Ag1 Ag4 S7 -46.2(2) . .
S3 Ag1 Ag4 S1 -93.5(2) . .
S10 Ag1 Ag4 S1 137.88(19) . .
Cl1 Ag1 Ag4 S1 -131.39(18) . .
S3 Ag1 Ag4 Cl1 37.9(2) . .
S10 Ag1 Ag4 Cl1 -90.74(16) . .
S1 Ag1 Ag4 Cl1 131.39(18) . .
S8 Ag7 Cl1 Ag5 94.2(2) . .
S6 Ag7 Cl1 Ag5 -141.47(19) . .
S12 Ag7 Cl1 Ag5 -26.2(2) . .
S8 Ag7 Cl1 Ag4 -26.20(18) . .
S6 Ag7 Cl1 Ag4 98.10(18) . .
S12 Ag7 Cl1 Ag4 -146.60(18) . .
S8 Ag7 Cl1 Ag2 -144.57(18) . .
S6 Ag7 Cl1 Ag2 -20.3(2) . .
S12 Ag7 Cl1 Ag2 95.04(19) . .
S8 Ag7 Cl1 Ag3 -91.62(13) . .
S6 Ag7 Cl1 Ag3 32.68(13) . .
S12 Ag7 Cl1 Ag3 147.98(14) . .
S8 Ag7 Cl1 Ag6 152.24(13) . .
S6 Ag7 Cl1 Ag6 -83.46(13) . .
S12 Ag7 Cl1 Ag6 31.84(13) . .
S8 Ag7 Cl1 Ag8 34.25(13) . .
S6 Ag7 Cl1 Ag8 158.55(13) . .
S12 Ag7 Cl1 Ag8 -86.15(13) . .
S4 Ag5 Cl1 Ag7 94.6(2) . .
S11 Ag5 Cl1 Ag7 -28.7(2) . .
S10 Ag5 Cl1 Ag7 -142.63(19) . .
S4 Ag5 Cl1 Ag4 -145.98(17) . .
S11 Ag5 Cl1 Ag4 90.62(17) . .
S10 Ag5 Cl1 Ag4 -23.26(17) . .
S4 Ag5 Cl1 Ag2 -25.8(2) . .
S11 Ag5 Cl1 Ag2 -149.24(18) . .
S10 Ag5 Cl1 Ag2 96.88(18) . .
S4 Ag5 Cl1 Ag1 -88.15(15) . .
S11 Ag5 Cl1 Ag1 148.46(14) . .
S10 Ag5 Cl1 Ag1 34.58(13) . .
S4 Ag5 Cl1 Ag6 33.94(13) . .
S11 Ag5 Cl1 Ag6 -89.46(13) . .
S10 Ag5 Cl1 Ag6 156.66(12) . .
S4 Ag5 Cl1 Ag8 152.64(14) . .
S11 Ag5 Cl1 Ag8 29.24(13) . .
S10 Ag5 Cl1 Ag8 -84.64(12) . .
S9 Ag4 Cl1 Ag7 89.02(17) . .
S7 Ag4 Cl1 Ag7 -30.66(18) . .
S1 Ag4 Cl1 Ag7 -146.59(17) . .
Ag1 Ag4 Cl1 Ag7 179.3(2) . .
S9 Ag4 Cl1 Ag5 -31.29(17) . .
S7 Ag4 Cl1 Ag5 -150.97(17) . .
S1 Ag4 Cl1 Ag5 93.10(17) . .
Ag1 Ag4 Cl1 Ag5 58.96(12) . .
S9 Ag4 Cl1 Ag2 -152.37(16) . .
S7 Ag4 Cl1 Ag2 87.95(17) . .
S1 Ag4 Cl1 Ag2 -27.98(18) . .
Ag1 Ag4 Cl1 Ag2 -62.13(12) . .
S9 Ag4 Cl1 Ag1 -90.24(13) . .
S7 Ag4 Cl1 Ag1 150.07(13) . .
S1 Ag4 Cl1 Ag1 34.15(13) . .
S9 Ag4 Cl1 Ag3 151.67(12) . .
S7 Ag4 Cl1 Ag3 31.98(12) . .
S1 Ag4 Cl1 Ag3 -83.94(13) . .
Ag1 Ag4 Cl1 Ag3 -118.09(11) . .
S9 Ag4 Cl1 Ag8 30.36(12) . .
S7 Ag4 Cl1 Ag8 -89.33(12) . .
S1 Ag4 Cl1 Ag8 154.75(12) . .
Ag1 Ag4 Cl1 Ag8 120.60(11) . .
S5 Ag2 Cl1 Ag7 -33.3(2) . .
S2 Ag2 Cl1 Ag7 94.37(19) . .
S3 Ag2 Cl1 Ag7 -148.97(19) . .
Ag3 Ag2 Cl1 Ag7 56.13(13) . .
S5 Ag2 Cl1 Ag5 87.61(19) . .
S2 Ag2 Cl1 Ag5 -144.68(18) . .
S3 Ag2 Cl1 Ag5 -28.03(19) . .
Ag3 Ag2 Cl1 Ag5 177.1(2) . .
S5 Ag2 Cl1 Ag4 -151.45(18) . .
S2 Ag2 Cl1 Ag4 -23.74(18) . .
S3 Ag2 Cl1 Ag4 92.91(18) . .
Ag3 Ag2 Cl1 Ag4 -61.98(13) . .
S5 Ag2 Cl1 Ag1 148.77(15) . .
S2 Ag2 Cl1 Ag1 -83.52(13) . .
S3 Ag2 Cl1 Ag1 33.14(14) . .
Ag3 Ag2 Cl1 Ag1 -121.76(12) . .
S5 Ag2 Cl1 Ag3 -89.47(14) . .
S2 Ag2 Cl1 Ag3 38.24(13) . .
S3 Ag2 Cl1 Ag3 154.89(14) . .
S5 Ag2 Cl1 Ag6 30.18(14) . .
S2 Ag2 Cl1 Ag6 157.89(12) . .
S3 Ag2 Cl1 Ag6 -85.46(13) . .
Ag3 Ag2 Cl1 Ag6 119.65(10) . .
S3 Ag1 Cl1 Ag5 85.54(14) . .
S10 Ag1 Cl1 Ag5 -35.72(14) . .
S1 Ag1 Cl1 Ag5 -156.52(14) . .
Ag4 Ag1 Cl1 Ag5 -121.61(14) . .
S3 Ag1 Cl1 Ag4 -152.84(14) . .
S10 Ag1 Cl1 Ag4 85.89(14) . .
S1 Ag1 Cl1 Ag4 -34.91(13) . .
S3 Ag1 Cl1 Ag2 -34.07(14) . .
S10 Ag1 Cl1 Ag2 -155.33(15) . .
S1 Ag1 Cl1 Ag2 83.87(14) . .
Ag4 Ag1 Cl1 Ag2 118.78(13) . .
S3 Ag1 Cl1 Ag3 -88.62(18) . .
S10 Ag1 Cl1 Ag3 150.11(18) . .
S1 Ag1 Cl1 Ag3 29.31(18) . .
Ag4 Ag1 Cl1 Ag3 64.22(13) . .
S3 Ag1 Cl1 Ag6 28.73(16) . .
S10 Ag1 Cl1 Ag6 -92.54(17) . .
S1 Ag1 Cl1 Ag6 146.66(16) . .
Ag4 Ag1 Cl1 Ag6 -178.43(19) . .
S3 Ag1 Cl1 Ag8 147.19(17) . .
S10 Ag1 Cl1 Ag8 25.93(17) . .
S1 Ag1 Cl1 Ag8 -94.88(17) . .
Ag4 Ag1 Cl1 Ag8 -59.97(12) . .
S6 Ag3 Cl1 Ag7 -33.53(14) . .
S2 Ag3 Cl1 Ag7 -161.56(16) . .
S7 Ag3 Cl1 Ag7 84.16(14) . .
Ag2 Ag3 Cl1 Ag7 -123.61(15) . .
S6 Ag3 Cl1 Ag4 -150.01(14) . .
S2 Ag3 Cl1 Ag4 81.95(15) . .
S7 Ag3 Cl1 Ag4 -32.33(12) . .
Ag2 Ag3 Cl1 Ag4 119.91(12) . .
S6 Ag3 Cl1 Ag2 90.08(14) . .
S2 Ag3 Cl1 Ag2 -37.96(15) . .
S7 Ag3 Cl1 Ag2 -152.23(14) . .
S6 Ag3 Cl1 Ag1 149.33(19) . .
S2 Ag3 Cl1 Ag1 21.30(19) . .
S7 Ag3 Cl1 Ag1 -92.98(18) . .
Ag2 Ag3 Cl1 Ag1 59.26(12) . .
S6 Ag3 Cl1 Ag6 30.16(15) . .
S2 Ag3 Cl1 Ag6 -97.87(16) . .
S7 Ag3 Cl1 Ag6 147.85(15) . .
Ag2 Ag3 Cl1 Ag6 -59.92(11) . .
S6 Ag3 Cl1 Ag8 -88.48(17) . .
S2 Ag3 Cl1 Ag8 143.49(18) . .
S7 Ag3 Cl1 Ag8 29.21(16) . .
Ag2 Ag3 Cl1 Ag8 -178.6(2) . .
S12 Ag6 Cl1 Ag7 -33.39(13) . .
S4 Ag6 Cl1 Ag7 -155.11(16) . .
S5 Ag6 Cl1 Ag7 87.44(15) . .
S12 Ag6 Cl1 Ag5 87.37(14) . .
S4 Ag6 Cl1 Ag5 -34.35(14) . .
S5 Ag6 Cl1 Ag5 -151.81(15) . .
S12 Ag6 Cl1 Ag2 -151.00(15) . .
S4 Ag6 Cl1 Ag2 87.28(15) . .
S5 Ag6 Cl1 Ag2 -30.18(13) . .
S12 Ag6 Cl1 Ag1 145.81(19) . .
S4 Ag6 Cl1 Ag1 24.09(17) . .
S5 Ag6 Cl1 Ag1 -93.37(17) . .
S12 Ag6 Cl1 Ag3 -95.60(16) . .
S4 Ag6 Cl1 Ag3 142.68(17) . .
S5 Ag6 Cl1 Ag3 25.22(15) . .
S12 Ag6 Cl1 Ag8 26.28(15) . .
S4 Ag6 Cl1 Ag8 -95.44(17) . .
S5 Ag6 Cl1 Ag8 147.10(17) . .
S11 Ag8 Cl1 Ag7 90.91(14) . .
S8 Ag8 Cl1 Ag7 -34.52(14) . .
S9 Ag8 Cl1 Ag7 -150.17(16) . .
S11 Ag8 Cl1 Ag5 -30.13(13) . .
S8 Ag8 Cl1 Ag5 -155.55(16) . .
S9 Ag8 Cl1 Ag5 88.79(15) . .
S11 Ag8 Cl1 Ag4 -149.70(14) . .
S8 Ag8 Cl1 Ag4 84.88(14) . .
S9 Ag8 Cl1 Ag4 -30.78(13) . .
S11 Ag8 Cl1 Ag1 -91.19(17) . .
S8 Ag8 Cl1 Ag1 143.39(19) . .
S9 Ag8 Cl1 Ag1 27.73(17) . .
S11 Ag8 Cl1 Ag3 146.86(18) . .
S8 Ag8 Cl1 Ag3 21.44(17) . .
S9 Ag8 Cl1 Ag3 -94.22(19) . .
S11 Ag8 Cl1 Ag6 28.63(14) . .
S8 Ag8 Cl1 Ag6 -96.79(16) . .
S9 Ag8 Cl1 Ag6 147.55(17) . .
N1 Ni1 S1 C1 6.5(8) . .
S2 Ni1 S1 C1 -178.9(6) . .
N1 Ni1 S1 Ag1 -127.1(6) . .
S2 Ni1 S1 Ag1 47.4(3) . .
N1 Ni1 S1 Ag4 129.9(6) . .
S2 Ni1 S1 Ag4 -55.6(3) . .
S3 Ag1 S1 C1 -126.2(7) . .
S10 Ag1 S1 C1 59.5(7) . .
Cl1 Ag1 S1 C1 147.5(7) . .
Ag4 Ag1 S1 C1 110.6(7) . .
S3 Ag1 S1 Ni1 2.0(3) . .
S10 Ag1 S1 Ni1 -172.3(2) . .
Cl1 Ag1 S1 Ni1 -84.3(3) . .
Ag4 Ag1 S1 Ni1 -121.2(3) . .
S3 Ag1 S1 Ag4 123.13(16) . .
S10 Ag1 S1 Ag4 -51.11(19) . .
Cl1 Ag1 S1 Ag4 36.83(14) . .
S9 Ag4 S1 C1 -57.2(8) . .
S7 Ag4 S1 C1 115.8(8) . .
Cl1 Ag4 S1 C1 -153.8(8) . .
Ag1 Ag4 S1 C1 -114.2(8) . .
S9 Ag4 S1 Ni1 -175.0(2) . .
S7 Ag4 S1 Ni1 -2.0(3) . .
Cl1 Ag4 S1 Ni1 88.4(3) . .
Ag1 Ag4 S1 Ni1 128.0(3) . .
S9 Ag4 S1 Ag1 57.0(2) . .
S7 Ag4 S1 Ag1 -130.01(17) . .
Cl1 Ag4 S1 Ag1 -39.63(14) . .
N2 Ni1 S2 C6 15.7(9) . .
S1 Ni1 S2 C6 -166.7(7) . .
N2 Ni1 S2 Ag2 142.2(5) . .
S1 Ni1 S2 Ag2 -40.3(3) . .
N2 Ni1 S2 Ag3 -115.5(5) . .
S1 Ni1 S2 Ag3 62.0(3) . .
S5 Ag2 S2 C6 -62.2(7) . .
S3 Ag2 S2 C6 108.0(7) . .
Cl1 Ag2 S2 C6 -160.1(7) . .
Ag3 Ag2 S2 C6 -114.2(7) . .
S5 Ag2 S2 Ni1 175.4(2) . .
S3 Ag2 S2 Ni1 -14.4(3) . .
Cl1 Ag2 S2 Ni1 77.6(3) . .
Ag3 Ag2 S2 Ni1 123.4(3) . .
S5 Ag2 S2 Ag3 52.0(2) . .
S3 Ag2 S2 Ag3 -137.81(15) . .
Cl1 Ag2 S2 Ag3 -45.82(15) . .
S6 Ag3 S2 C6 64.8(9) . .
S7 Ag3 S2 C6 -131.7(8) . .
Cl1 Ag3 S2 C6 148.4(8) . .
Ag2 Ag3 S2 C6 108.7(9) . .
S6 Ag3 S2 Ni1 -170.4(2) . .
S7 Ag3 S2 Ni1 -6.9(3) . .
Cl1 Ag3 S2 Ni1 -86.8(3) . .
Ag2 Ag3 S2 Ni1 -126.5(3) . .
S6 Ag3 S2 Ag2 -43.8(2) . .
S7 Ag3 S2 Ag2 119.67(17) . .
Cl1 Ag3 S2 Ag2 39.73(14) . .
N3 Ni2 S3 C11 12.5(10) . .
S4 Ni2 S3 C11 -174.4(8) . .
N3 Ni2 S3 Ag1 -109.1(6) . .
S4 Ni2 S3 Ag1 64.1(3) . .
N3 Ni2 S3 Ag2 139.8(6) . .
S4 Ni2 S3 Ag2 -47.0(3) . .
S10 Ag1 S3 C11 -124.5(7) . .
S1 Ag1 S3 C11 61.3(7) . .
Cl1 Ag1 S3 C11 150.3(7) . .
Ag4 Ag1 S3 C11 120.8(7) . .
S10 Ag1 S3 Ni2 -8.4(3) . .
S1 Ag1 S3 Ni2 177.3(2) . .
Cl1 Ag1 S3 Ni2 -93.7(2) . .
Ag4 Ag1 S3 Ni2 -123.2(2) . .
S10 Ag1 S3 Ag2 122.27(16) . .
S1 Ag1 S3 Ag2 -51.97(19) . .
Cl1 Ag1 S3 Ag2 37.00(14) . .
Ag4 Ag1 S3 Ag2 7.5(2) . .
S5 Ag2 S3 C11 116.3(9) . .
S2 Ag2 S3 C11 -55.1(10) . .
Cl1 Ag2 S3 C11 -151.5(9) . .
Ag3 Ag2 S3 C11 -113.1(9) . .
S5 Ag2 S3 Ni2 -5.9(3) . .
S2 Ag2 S3 Ni2 -177.3(2) . .
Cl1 Ag2 S3 Ni2 86.3(3) . .
Ag3 Ag2 S3 Ni2 124.7(2) . .
S5 Ag2 S3 Ag1 -131.75(17) . .
S2 Ag2 S3 Ag1 56.9(2) . .
Cl1 Ag2 S3 Ag1 -39.49(15) . .
Ag3 Ag2 S3 Ag1 -1.1(3) . .
N4 Ni2 S4 C16 17.1(11) . .
S3 Ni2 S4 C16 -169.3(10) . .
N4 Ni2 S4 Ag5 132.4(6) . .
S3 Ni2 S4 Ag5 -54.0(3) . .
N4 Ni2 S4 Ag6 -114.1(6) . .
S3 Ni2 S4 Ag6 59.6(3) . .
S11 Ag5 S4 C16 -65.6(9) . .
S10 Ag5 S4 C16 104.6(9) . .
Cl1 Ag5 S4 C16 -161.8(9) . .
S11 Ag5 S4 Ni2 -177.1(2) . .
S10 Ag5 S4 Ni2 -6.9(4) . .
Cl1 Ag5 S4 Ni2 86.7(3) . .
S11 Ag5 S4 Ag6 50.1(2) . .
S10 Ag5 S4 Ag6 -139.69(17) . .
Cl1 Ag5 S4 Ag6 -46.11(16) . .
S12 Ag6 S4 C16 76.7(10) . .
O25 Ag6 S4 C16 -35.9(12) . .
S5 Ag6 S4 C16 -142.7(10) . .
Cl1 Ag6 S4 C16 145.7(10) . .
S12 Ag6 S4 Ni2 -157.4(3) . .
O25 Ag6 S4 Ni2 89.9(8) . .
S5 Ag6 S4 Ni2 -16.9(4) . .
Cl1 Ag6 S4 Ni2 -88.5(3) . .
S12 Ag6 S4 Ag5 -32.7(2) . .
O25 Ag6 S4 Ag5 -145.3(7) . .
S5 Ag6 S4 Ag5 107.86(19) . .
Cl1 Ag6 S4 Ag5 36.26(13) . .
N5 Ni3 S5 C21 15.6(10) . .
S6 Ni3 S5 C21 -169.2(8) . .
N5 Ni3 S5 Ag2 136.8(7) . .
S6 Ni3 S5 Ag2 -48.0(3) . .
N5 Ni3 S5 Ag6 -103.7(7) . .
S6 Ni3 S5 Ag6 71.5(3) . .
S2 Ag2 S5 C21 104.5(8) . .
S3 Ag2 S5 C21 -65.8(9) . .
Cl1 Ag2 S5 C21 -155.9(8) . .
Ag3 Ag2 S5 C21 141.6(8) . .
S2 Ag2 S5 Ni3 -11.1(4) . .
S3 Ag2 S5 Ni3 178.6(2) . .
Cl1 Ag2 S5 Ni3 88.6(3) . .
Ag3 Ag2 S5 Ni3 26.0(3) . .
S2 Ag2 S5 Ag6 -141.10(18) . .
S3 Ag2 S5 Ag6 48.6(2) . .
Cl1 Ag2 S5 Ag6 -41.47(17) . .
Ag3 Ag2 S5 Ag6 -103.99(14) . .
S12 Ag6 S5 C21 -143.3(8) . .
S4 Ag6 S5 C21 75.5(9) . .
O25 Ag6 S5 C21 -29.3(12) . .
Cl1 Ag6 S5 C21 148.5(9) . .
S12 Ag6 S5 Ni3 -29.5(3) . .
S4 Ag6 S5 Ni3 -170.7(2) . .
O25 Ag6 S5 Ni3 84.6(8) . .
Cl1 Ag6 S5 Ni3 -97.7(3) . .
S12 Ag6 S5 Ag2 101.7(2) . .
S4 Ag6 S5 Ag2 -39.5(2) . .
O25 Ag6 S5 Ag2 -144.3(8) . .
Cl1 Ag6 S5 Ag2 33.47(14) . .
N6 Ni3 S6 C26 3.7(8) . .
S5 Ni3 S6 C26 -179.7(6) . .
N6 Ni3 S6 Ag3 -120.8(6) . .
S5 Ni3 S6 Ag3 55.8(3) . .
N6 Ni3 S6 Ag7 131.9(6) . .
S5 Ni3 S6 Ag7 -51.5(3) . .
S2 Ag3 S6 C26 -124.9(7) . .
S7 Ag3 S6 C26 72.0(7) . .
Cl1 Ag3 S6 C26 150.4(6) . .
Ag2 Ag3 S6 C26 -156.9(6) . .
S2 Ag3 S6 Ni3 -6.7(3) . .
S7 Ag3 S6 Ni3 -169.8(2) . .
Cl1 Ag3 S6 Ni3 -91.5(2) . .
Ag2 Ag3 S6 Ni3 -38.8(2) . .
S2 Ag3 S6 Ag7 119.55(19) . .
S7 Ag3 S6 Ag7 -43.54(19) . .
Cl1 Ag3 S6 Ag7 34.81(13) . .
Ag2 Ag3 S6 Ag7 87.53(11) . .
S8 Ag7 S6 C26 -56.0(7) . .
S12 Ag7 S6 C26 112.6(7) . .
Cl1 Ag7 S6 C26 -154.6(7) . .
S8 Ag7 S6 Ni3 -177.7(2) . .
S12 Ag7 S6 Ni3 -9.1(3) . .
Cl1 Ag7 S6 Ni3 83.7(2) . .
S8 Ag7 S6 Ag3 57.9(2) . .
S12 Ag7 S6 Ag3 -133.47(15) . .
Cl1 Ag7 S6 Ag3 -40.70(16) . .
N7 Ni4 S7 C31 13.9(7) . .
S8 Ni4 S7 C31 -174.7(6) . .
N7 Ni4 S7 Ag4 132.4(6) . .
S8 Ni4 S7 Ag4 -56.2(3) . .
N7 Ni4 S7 Ag3 -111.4(6) . .
S8 Ni4 S7 Ag3 60.0(3) . .
S9 Ag4 S7 C31 112.5(6) . .
S1 Ag4 S7 C31 -60.8(7) . .
Cl1 Ag4 S7 C31 -154.4(6) . .
Ag1 Ag4 S7 C31 -116.7(6) . .
S9 Ag4 S7 Ni4 0.7(3) . .
S1 Ag4 S7 Ni4 -172.7(2) . .
Cl1 Ag4 S7 Ni4 93.8(2) . .
Ag1 Ag4 S7 Ni4 131.51(19) . .
S9 Ag4 S7 Ag3 -133.07(18) . .
S1 Ag4 S7 Ag3 53.6(2) . .
Cl1 Ag4 S7 Ag3 -39.98(15) . .
Ag1 Ag4 S7 Ag3 -2.2(2) . .
S6 Ag3 S7 C31 -130.0(6) . .
S2 Ag3 S7 C31 64.5(6) . .
Cl1 Ag3 S7 C31 148.9(6) . .
Ag2 Ag3 S7 C31 121.2(6) . .
S6 Ag3 S7 Ni4 -10.3(3) . .
S2 Ag3 S7 Ni4 -175.8(2) . .
Cl1 Ag3 S7 Ni4 -91.4(3) . .
Ag2 Ag3 S7 Ni4 -119.1(2) . .
S6 Ag3 S7 Ag4 116.53(17) . .
S2 Ag3 S7 Ag4 -48.9(2) . .
Cl1 Ag3 S7 Ag4 35.48(13) . .
Ag2 Ag3 S7 Ag4 7.7(2) . .
N8 Ni4 S8 C36 15.5(8) . .
S7 Ni4 S8 C36 -167.5(6) . .
N8 Ni4 S8 Ag7 138.4(6) . .
S7 Ni4 S8 Ag7 -44.6(3) . .
N8 Ni4 S8 Ag8 -106.9(6) . .
S7 Ni4 S8 Ag8 70.2(3) . .
S6 Ag7 S8 C36 101.3(7) . .
S12 Ag7 S8 C36 -66.8(7) . .
Cl1 Ag7 S8 C36 -160.7(6) . .
S6 Ag7 S8 Ni4 -14.1(3) . .
S12 Ag7 S8 Ni4 177.8(2) . .
Cl1 Ag7 S8 Ni4 83.9(2) . .
S6 Ag7 S8 Ag8 -145.38(16) . .
S12 Ag7 S8 Ag8 46.6(2) . .
Cl1 Ag7 S8 Ag8 -47.33(16) . .
S11 Ag8 S8 C36 84.5(7) . .
S9 Ag8 S8 C36 -136.6(7) . .
Cl1 Ag8 S8 C36 151.9(7) . .
S11 Ag8 S8 Ni4 -158.5(2) . .
S9 Ag8 S8 Ni4 -19.5(3) . .
Cl1 Ag8 S8 Ni4 -91.0(2) . .
S11 Ag8 S8 Ag7 -31.5(2) . .
S9 Ag8 S8 Ag7 107.48(19) . .
Cl1 Ag8 S8 Ag7 35.99(13) . .
N9 Ni5 S9 C41 15.8(8) . .
S10 Ni5 S9 C41 -170.9(6) . .
N9 Ni5 S9 Ag4 137.8(6) . .
S10 Ni5 S9 Ag4 -48.9(3) . .
N9 Ni5 S9 Ag8 -105.6(6) . .
S10 Ni5 S9 Ag8 67.7(3) . .
S7 Ag4 S9 C41 -67.3(7) . .
S1 Ag4 S9 C41 105.4(7) . .
Cl1 Ag4 S9 C41 -157.7(7) . .
Ag1 Ag4 S9 C41 144.2(7) . .
S7 Ag4 S9 Ni5 177.4(2) . .
S1 Ag4 S9 Ni5 -9.8(4) . .
Cl1 Ag4 S9 Ni5 87.0(3) . .
Ag1 Ag4 S9 Ni5 28.9(2) . .
S7 Ag4 S9 Ag8 48.2(2) . .
S1 Ag4 S9 Ag8 -139.08(18) . .
Cl1 Ag4 S9 Ag8 -42.22(16) . .
Ag1 Ag4 S9 Ag8 -100.30(14) . .
S11 Ag8 S9 C41 -139.7(6) . .
S8 Ag8 S9 C41 78.7(6) . .
Cl1 Ag8 S9 C41 150.2(6) . .
S11 Ag8 S9 Ni5 -23.6(3) . .
S8 Ag8 S9 Ni5 -165.2(2) . .
Cl1 Ag8 S9 Ni5 -93.7(2) . .
S11 Ag8 S9 Ag4 103.42(19) . .
S8 Ag8 S9 Ag4 -38.1(2) . .
Cl1 Ag8 S9 Ag4 33.32(14) . .
N10 Ni5 S10 C46 10.5(9) . .
S9 Ni5 S10 C46 -178.1(7) . .
N10 Ni5 S10 Ag1 -115.3(6) . .
S9 Ni5 S10 Ag1 56.1(3) . .
N10 Ni5 S10 Ag5 137.1(6) . .
S9 Ni5 S10 Ag5 -51.5(3) . .
S3 Ag1 S10 C46 66.7(8) . .
S1 Ag1 S10 C46 -119.2(8) . .
Cl1 Ag1 S10 C46 151.2(8) . .
Ag4 Ag1 S10 C46 -155.8(8) . .
S3 Ag1 S10 Ni5 -173.2(2) . .
S1 Ag1 S10 Ni5 0.9(3) . .
Cl1 Ag1 S10 Ni5 -88.7(2) . .
Ag4 Ag1 S10 Ni5 -35.7(2) . .
S3 Ag1 S10 Ag5 -46.4(2) . .
S1 Ag1 S10 Ag5 127.64(16) . .
Cl1 Ag1 S10 Ag5 38.01(14) . .
Ag4 Ag1 S10 Ag5 91.08(10) . .
S4 Ag5 S10 C46 -57.5(7) . .
S11 Ag5 S10 C46 113.5(7) . .
Cl1 Ag5 S10 C46 -153.3(7) . .
S4 Ag5 S10 Ni5 -178.1(2) . .
S11 Ag5 S10 Ni5 -7.0(3) . .
Cl1 Ag5 S10 Ni5 86.1(3) . .
S4 Ag5 S10 Ag1 54.9(2) . .
S11 Ag5 S10 Ag1 -134.02(14) . .
Cl1 Ag5 S10 Ag1 -40.88(14) . .
N11 Ni6 S11 C51 13.0(8) . .
S12 Ni6 S11 C51 -169.5(6) . .
N11 Ni6 S11 Ag8 -108.9(5) . .
S12 Ni6 S11 Ag8 68.6(2) . .
N11 Ni6 S11 Ag5 132.9(5) . .
S12 Ni6 S11 Ag5 -49.5(2) . .
S8 Ag8 S11 C51 -144.4(6) . .
S9 Ag8 S11 C51 77.7(6) . .
Cl1 Ag8 S11 C51 148.0(6) . .
S8 Ag8 S11 Ni6 -28.0(3) . .
S9 Ag8 S11 Ni6 -165.8(2) . .
Cl1 Ag8 S11 Ni6 -95.6(2) . .
S8 Ag8 S11 Ag5 100.38(19) . .
S9 Ag8 S11 Ag5 -37.5(2) . .
Cl1 Ag8 S11 Ag5 32.80(13) . .
S4 Ag5 S11 C51 105.1(7) . .
S10 Ag5 S11 C51 -65.9(7) . .
Cl1 Ag5 S11 C51 -157.6(7) . .
S4 Ag5 S11 Ni6 -9.8(3) . .
S10 Ag5 S11 Ni6 179.2(2) . .
Cl1 Ag5 S11 Ni6 87.4(2) . .
S4 Ag5 S11 Ag8 -138.73(19) . .
S10 Ag5 S11 Ag8 50.3(2) . .
Cl1 Ag5 S11 Ag8 -41.49(17) . .
N12 Ni6 S12 C56 16.4(9) . .
S11 Ni6 S12 C56 -167.0(7) . .
N12 Ni6 S12 Ag6 -106.5(6) . .
S11 Ni6 S12 Ag6 70.0(3) . .
N12 Ni6 S12 Ag7 132.3(6) . .
S11 Ni6 S12 Ag7 -51.1(3) . .
S4 Ag6 S12 C56 -143.4(7) . .
O25 Ag6 S12 C56 -34.9(12) . .
S5 Ag6 S12 C56 76.8(7) . .
Cl1 Ag6 S12 C56 145.7(7) . .
S4 Ag6 S12 Ni6 -26.5(3) . .
O25 Ag6 S12 Ni6 81.9(10) . .
S5 Ag6 S12 Ni6 -166.3(2) . .
Cl1 Ag6 S12 Ni6 -97.4(3) . .
S4 Ag6 S12 Ag7 106.05(19) . .
O25 Ag6 S12 Ag7 -145.5(10) . .
S5 Ag6 S12 Ag7 -33.7(2) . .
Cl1 Ag6 S12 Ag7 35.16(14) . .
S8 Ag7 S12 C56 104.1(7) . .
S6 Ag7 S12 C56 -65.0(7) . .
Cl1 Ag7 S12 C56 -159.7(7) . .
S8 Ag7 S12 Ni6 -8.0(3) . .
S6 Ag7 S12 Ni6 -177.1(2) . .
Cl1 Ag7 S12 Ni6 88.2(2) . .
S8 Ag7 S12 Ag6 -141.02(16) . .
S6 Ag7 S12 Ag6 49.9(2) . .
Cl1 Ag7 S12 Ag6 -44.76(17) . .
N2 Ni1 N1 C2 -162.8(15) . .
S1 Ni1 N1 C2 20.1(14) . .
N1 Ni1 N2 C7 -172.2(15) . .
S2 Ni1 N2 C7 13.4(14) . .
N4 Ni2 N3 C12 -169.1(16) . .
S3 Ni2 N3 C12 17.6(15) . .
N3 Ni2 N4 C17 -172.8(18) . .
S4 Ni2 N4 C17 14.2(17) . .
N6 Ni3 N5 C22 -178(2) . .
S5 Ni3 N5 C22 5.0(19) . .
N5 Ni3 N6 C27 -158.8(14) . .
S6 Ni3 N6 C27 26.1(13) . .
N8 Ni4 N7 C32 -173.2(14) . .
S7 Ni4 N7 C32 10.0(13) . .
N7 Ni4 N8 C37 -179.9(16) . .
S8 Ni4 N8 C37 8.8(15) . .
N10 Ni5 N9 C42 -176.9(19) . .
S9 Ni5 N9 C42 12.1(18) . .
N9 Ni5 N10 C47 -167.7(16) . .
S10 Ni5 N10 C47 19.3(14) . .
N12 Ni6 N11 C52 -168.5(14) . .
S11 Ni6 N11 C52 15.0(13) . .
N11 Ni6 N12 C57 -172.4(16) . .
S12 Ni6 N12 C57 10.2(15) . .
Ni1 S1 C1 C4 95.4(16) . .
Ag1 S1 C1 C4 -124.5(15) . .
Ag4 S1 C1 C4 -33.0(19) . .
Ni1 S1 C1 C2 -30.2(14) . .
Ag1 S1 C1 C2 109.9(14) . .
Ag4 S1 C1 C2 -158.6(12) . .
Ni1 S1 C1 C5 -145.1(16) . .
Ag1 S1 C1 C5 -4.9(18) . .
Ag4 S1 C1 C5 86.6(16) . .
Ni1 N1 C2 C1 -46(2) . .
Ni1 N1 C2 C3 -165.0(14) . .
C4 C1 C2 N1 -77(2) . .
C5 C1 C2 N1 162(2) . .
S1 C1 C2 N1 46.6(19) . .
C4 C1 C2 C3 41(3) . .
C5 C1 C2 C3 -81(3) . .
S1 C1 C2 C3 164.2(16) . .
N1 C2 C3 O1 22(3) . .
C1 C2 C3 O1 -97(2) . .
N1 C2 C3 O2 -157.1(19) . .
C1 C2 C3 O2 85(3) . .
Ni1 S2 C6 C10 79.5(17) . .
Ag2 S2 C6 C10 -56.2(17) . .
Ag3 S2 C6 C10 -145.2(15) . .
Ni1 S2 C6 C9 -152.1(15) . .
Ag2 S2 C6 C9 72.2(17) . .
Ag3 S2 C6 C9 -16.9(19) . .
Ni1 S2 C6 C7 -39.5(12) . .
Ag2 S2 C6 C7 -175.3(10) . .
Ag3 S2 C6 C7 95.7(12) . .
Ni1 N2 C7 C8 -157.1(14) . .
Ni1 N2 C7 C6 -44.3(18) . .
C10 C6 C7 N2 -63(2) . .
C9 C6 C7 N2 162.7(18) . .
S2 C6 C7 N2 51.9(16) . .
C10 C6 C7 C8 49(2) . .
C9 C6 C7 C8 -85(2) . .
S2 C6 C7 C8 164.0(14) . .
La1 O3 C8 O4 -8(5) 5_545 .
La1 O3 C8 C7 165.9(17) 5_545 .
N2 C7 C8 O3 10(3) . .
C6 C7 C8 O3 -105(2) . .
N2 C7 C8 O4 -177(2) . .
C6 C7 C8 O4 69(3) . .
Ni2 S3 C11 C14 80.4(15) . .
Ag1 S3 C11 C14 -152.0(13) . .
Ag2 S3 C11 C14 -55.3(17) . .
Ni2 S3 C11 C15 -156.7(13) . .
Ag1 S3 C11 C15 -29.2(16) . .
Ag2 S3 C11 C15 67.6(16) . .
Ni2 S3 C11 C12 -37.7(16) . .
Ag1 S3 C11 C12 89.9(15) . .
Ag2 S3 C11 C12 -173.4(12) . .
Ni2 N3 C12 C11 -49(2) . .
Ni2 N3 C12 C13 -167.4(15) . .
C14 C11 C12 N3 -61(2) . .
C15 C11 C12 N3 170.4(17) . .
S3 C11 C12 N3 55(2) . .
C14 C11 C12 C13 58(2) . .
C15 C11 C12 C13 -71(2) . .
S3 C11 C12 C13 173.5(15) . .
N3 C12 C13 O5 19(3) . .
C11 C12 C13 O5 -99(3) . .
N3 C12 C13 O6 -153(2) . .
C11 C12 C13 O6 89(3) . .
Ni2 S4 C16 C20 80.3(19) . .
Ag5 S4 C16 C20 -42(2) . .
Ag6 S4 C16 C20 -141.0(17) . .
Ni2 S4 C16 C19 -159(2) . .
Ag5 S4 C16 C19 79(2) . .
Ag6 S4 C16 C19 -20(2) . .
Ni2 S4 C16 C17 -39.5(16) . .
Ag5 S4 C16 C17 -161.5(13) . .
Ag6 S4 C16 C17 99.2(14) . .
Ni2 N4 C17 C18 -162(2) . .
Ni2 N4 C17 C16 -45(2) . .
C20 C16 C17 N4 -64(3) . .
C19 C16 C17 N4 171(2) . .
S4 C16 C17 N4 54(2) . .
C20 C16 C17 C18 54(3) . .
C19 C16 C17 C18 -71(3) . .
S4 C16 C17 C18 172(2) . .
La3C O7 C18 O8 -5(6) . .
La3E O7 C18 O8 -2(7) . .
La3D O7 C18 O8 -4(5) . .
La3C O7 C18 C17 177(3) . .
La3E O7 C18 C17 -179(2) . .
La3D O7 C18 C17 178(4) . .
La3C O7 C18 La3D -1.1(14) . .
La3E O7 C18 La3D 2(3) . .
La3D O8 C18 O7 5(6) . .
La3D O8 C18 C17 -178(3) . .
N4 C17 C18 O7 11(6) . .
C16 C17 C18 O7 -107(5) . .
N4 C17 C18 O8 -167(4) . .
C16 C17 C18 O8 76(5) . .
Ni3 S5 C21 C24 85.2(19) . .
Ag2 S5 C21 C24 -43(2) . .
Ag6 S5 C21 C24 -149.0(18) . .
Ni3 S5 C21 C25 -163.8(18) . .
Ag2 S5 C21 C25 68(2) . .
Ag6 S5 C21 C25 -38(2) . .
Ni3 S5 C21 C22 -31.8(16) . .
Ag2 S5 C21 C22 -160.0(13) . .
Ag6 S5 C21 C22 94.1(16) . .
Ni3 N5 C22 C23A -153(3) . .
Ni3 N5 C22 C21 -31(3) . .
Ni3 N5 C22 C23B -160(2) . .
C24 C21 C22 N5 -73(3) . .
C25 C21 C22 N5 157(2) . .
S5 C21 C22 N5 40(2) . .
C24 C21 C22 C23A 68(3) . .
C25 C21 C22 C23A -62(3) . .
S5 C21 C22 C23A -179.1(18) . .
C24 C21 C22 C23B 51(3) . .
C25 C21 C22 C23B -79(3) . .
S5 C21 C22 C23B 164(2) . .
N5 C22 C23A O9A 0(6) . .
C21 C22 C23A O9A -129(4) . .
C23B C22 C23A O9A 15(5) . .
N5 C22 C23A O10A -141(4) . .
C21 C22 C23A O10A 89(5) . .
C23B C22 C23A O10A -126(9) . .
N5 C22 C23B O10B -156(5) . .
C23A C22 C23B O10B 35(5) . .
C21 C22 C23B O10B 75(6) . .
N5 C22 C23B O9B 32(7) . .
C23A C22 C23B O9B -137(10) . .
C21 C22 C23B O9B -96(6) . .
Ni3 S6 C26 C27 -31.3(13) . .
Ag3 S6 C26 C27 98.1(12) . .
Ag7 S6 C26 C27 -164.5(10) . .
Ni3 S6 C26 C29 -152.0(14) . .
Ag3 S6 C26 C29 -22.6(16) . .
Ag7 S6 C26 C29 74.7(15) . .
Ni3 S6 C26 C30 90.1(12) . .
Ag3 S6 C26 C30 -140.5(11) . .
Ag7 S6 C26 C30 -43.1(14) . .
Ni3 N6 C27 C26 -53.5(18) . .
Ni3 N6 C27 C28 -177.7(13) . .
C29 C26 C27 N6 167.2(16) . .
C30 C26 C27 N6 -67.7(19) . .
S6 C26 C27 N6 51.9(17) . .
C29 C26 C27 C28 -72(2) . .
C30 C26 C27 C28 53(2) . .
S6 C26 C27 C28 172.3(14) . .
La1 O11 C28 O12 81(3) 8_655 .
La1 O11 C28 C27 -95(3) 8_655 .
N6 C27 C28 O11 7(3) . .
C26 C27 C28 O11 -112(2) . .
N6 C27 C28 O12 -169(2) . .
C26 C27 C28 O12 72(3) . .
Ni4 S7 C31 C32 -36.3(13) . .
Ag4 S7 C31 C32 -159.5(12) . .
Ag3 S7 C31 C32 98.8(13) . .
Ni4 S7 C31 C34 78.8(12) . .
Ag4 S7 C31 C34 -44.4(14) . .
Ag3 S7 C31 C34 -146.2(11) . .
Ni4 S7 C31 C35 -157.2(12) . .
Ag4 S7 C31 C35 79.6(13) . .
Ag3 S7 C31 C35 -22.2(14) . .
C34 C31 C32 N7 -64(2) . .
C35 C31 C32 N7 169.3(17) . .
S7 C31 C32 N7 49.8(18) . .
C34 C31 C32 C33 69(2) . .
C35 C31 C32 C33 -57(2) . .
S7 C31 C32 C33 -177.0(16) . .
Ni4 N7 C32 C31 -39(2) . .
Ni4 N7 C32 C33 -174.2(13) . .
La3A O14 C33 O13 -58(4) . .
La3A O14 C33 C32 124(3) . .
C31 C32 C33 O14 73(3) . .
N7 C32 C33 O14 -153.3(19) . .
C31 C32 C33 O13 -105(2) . .
N7 C32 C33 O13 28(2) . .
Ni4 S8 C36 C40 -160.1(18) . .
Ag7 S8 C36 C40 73.4(19) . .
Ag8 S8 C36 C40 -28(2) . .
Ni4 S8 C36 C37 -37.8(13) . .
Ag7 S8 C36 C37 -164.3(11) . .
Ag8 S8 C36 C37 94.0(12) . .
Ni4 S8 C36 C39 80.8(14) . .
Ag7 S8 C36 C39 -45.6(15) . .
Ag8 S8 C36 C39 -147.4(13) . .
Ni4 N8 C37 C36 -36(2) . .
Ni4 N8 C37 C38 -161.5(14) . .
C40 C36 C37 N8 165.3(18) . .
C39 C36 C37 N8 -68(2) . .
S8 C36 C37 N8 47.8(18) . .
C40 C36 C37 C38 -74(2) . .
C39 C36 C37 C38 52(2) . .
S8 C36 C37 C38 168.0(14) . .
N8 C37 C38 O15 25(3) . .
C36 C37 C38 O15 -97(3) . .
N8 C37 C38 O16 -164(2) . .
C36 C37 C38 O16 74(3) . .
Ni5 S9 C41 C45 -162.1(14) . .
Ag4 S9 C41 C45 72.5(15) . .
Ag8 S9 C41 C45 -33.9(16) . .
Ni5 S9 C41 C44 80.3(13) . .
Ag4 S9 C41 C44 -45.1(15) . .
Ag8 S9 C41 C44 -151.5(12) . .
Ni5 S9 C41 C42 -36.7(15) . .
Ag4 S9 C41 C42 -162.1(13) . .
Ag8 S9 C41 C42 91.6(15) . .
Ni5 N9 C42 C43A -172(3) . .
Ni5 N9 C42 C43B -160.0(19) . .
Ni5 N9 C42 C41 -39(2) . .
C45 C41 C42 N9 169(2) . .
C44 C41 C42 N9 -70(2) . .
S9 C41 C42 N9 48(2) . .
C45 C41 C42 C43A -48(3) . .
C44 C41 C42 C43A 73(3) . .
S9 C41 C42 C43A -169(2) . .
C45 C41 C42 C43B -75(3) . .
C44 C41 C42 C43B 46(3) . .
S9 C41 C42 C43B 164(2) . .
N9 C42 C43B O18B -164(4) . .
C41 C42 C43B O18B 79(5) . .
N9 C42 C43B O17B 15(4) . .
C41 C42 C43B O17B -102(3) . .
N9 C42 C43A O18A -151(4) . .
C43B C42 C43A O18A -178(9) . .
C41 C42 C43A O18A 77(5) . .
N9 C42 C43A O17A 35(4) . .
C43B C42 C43A O17A 8(4) . .
C41 C42 C43A O17A -97(3) . .
Ni5 S10 C46 C50 86.9(15) . .
Ag1 S10 C46 C50 -140.3(13) . .
Ag5 S10 C46 C50 -46.0(16) . .
Ni5 S10 C46 C47 -36.6(14) . .
Ag1 S10 C46 C47 96.2(13) . .
Ag5 S10 C46 C47 -169.6(11) . .
Ni5 S10 C46 C49 -146.9(15) . .
Ag1 S10 C46 C49 -14.1(18) . .
Ag5 S10 C46 C49 80.2(16) . .
Ni5 N10 C47 C48 -175.6(14) . .
Ni5 N10 C47 C46 -49.3(19) . .
C50 C46 C47 C48 55(2) . .
C49 C46 C47 C48 -73(2) . .
S10 C46 C47 C48 177.5(16) . .
C50 C46 C47 N10 -69(2) . .
C49 C46 C47 N10 162.9(17) . .
S10 C46 C47 N10 53.4(17) . .
La1 O20 C48 O19 11(4) . .
La1 O20 C48 C47 -167.0(15) . .
N10 C47 C48 O19 14(3) . .
C46 C47 C48 O19 -108(2) . .
N10 C47 C48 O20 -167.4(18) . .
C46 C47 C48 O20 71(3) . .
Ni6 S11 C51 C54 -156.6(17) . .
Ag8 S11 C51 C54 -29.4(18) . .
Ag5 S11 C51 C54 77.9(18) . .
Ni6 S11 C51 C55 82.7(17) . .
Ag8 S11 C51 C55 -150.2(16) . .
Ag5 S11 C51 C55 -42.9(18) . .
Ni6 S11 C51 C52 -36.9(14) . .
Ag8 S11 C51 C52 90.2(13) . .
Ag5 S11 C51 C52 -162.5(11) . .
Ni6 N11 C52 C51 -43.5(19) . .
Ni6 N11 C52 C53 -164.5(11) . .
C54 C51 C52 N11 165.7(18) . .
C55 C51 C52 N11 -68(2) . .
S11 C51 C52 N11 50.5(17) . .
C54 C51 C52 C53 -74(2) . .
C55 C51 C52 C53 52(2) . .
S11 C51 C52 C53 170.4(15) . .
N11 C52 C53 O21 15(2) . .
C51 C52 C53 O21 -104(2) . .
N11 C52 C53 O22 -163.5(16) . .
C51 C52 C53 O22 78(2) . .
Ni6 S12 C56 C57 -39.5(14) . .
Ag6 S12 C56 C57 90.3(13) . .
Ag7 S12 C56 C57 -166.1(12) . .
Ni6 S12 C56 C59 80.9(13) . .
Ag6 S12 C56 C59 -149.3(12) . .
Ag7 S12 C56 C59 -45.7(14) . .
Ni6 S12 C56 C60 -159.3(14) . .
Ag6 S12 C56 C60 -29.5(16) . .
Ag7 S12 C56 C60 74.1(15) . .
Ni6 N12 C57 C56 -40(2) . .
Ni6 N12 C57 C58 -164.0(15) . .
C59 C56 C57 N12 -71(2) . .
C60 C56 C57 N12 168.8(18) . .
S12 C56 C57 N12 50(2) . .
C59 C56 C57 C58 51(2) . .
C60 C56 C57 C58 -69(3) . .
S12 C56 C57 C58 172.2(17) . .
La2A O23 C58 O24 107(5) . .
La2A O23 C58 C57 -76(6) . .
N12 C57 C58 O23 22(3) . .
C56 C57 C58 O23 -99(3) . .
N12 C57 C58 O24 -160.1(18) . .
C56 C57 C58 O24 79(3) . .
C48 O20 La1 O11 41(2) . 8_565
C48 O20 La1 O3 -168(2) . 5
C48 O20 La1 O32 -114(2) . .
C48 O20 La1 O29 -67(2) . .
C48 O20 La1 O31 171(2) . .
C48 O20 La1 O30 -20(2) . .
C48 O20 La1 O28 101(2) . .
C48 O20 La1 O27 53(2) . .
C48 O20 La1 C61 77(2) . .
C58 O23 La2A O33 171(5) . 6_556
C58 O23 La2A O37A -39(6) . .
C58 O23 La2A O36A 106(5) . .
C58 O23 La2A O34A -111(5) . .
C58 O23 La2A O33 77(5) . .
C58 O23 La2A O35A -166(6) . .
C58 O23 La2A O38A 22(5) . .
C33 O14 La3A O64A 124(4) . 8
C33 O14 La3A O65A 23(3) . .
C33 O14 La3A O64A -161(4) . .
C33 O14 La3A O63A -73(3) . 2_545
C33 O14 La3A La3A 175(3) . 8
C18 O7 La3C La3C 86(4) . 8_665
La3E O7 La3C La3C -86(2) . 8_665
La3D O7 La3C La3C 83.7(15) . 8_665
C18 O8 La3D O7 -2(3) . .
C18 O8 La3D La3D -68(3) . 8_665
C18 O7 La3D O8 2(3) . .
La3C O7 La3D O8 -180.0(16) . .
La3E O7 La3D O8 -175.0(14) . .
La3C O7 La3D C18 178(3) . .
La3E O7 La3D C18 -178(3) . .
C18 O7 La3D La3D 134(3) . 8_665
La3C O7 La3D La3D -48.8(10) . 8_665
La3E O7 La3D La3D -43.9(7) . 8_665
O7 C18 La3D O8 -176(5) . .
O8 C18 La3D O7 176(5) . .
O7 C18 La3D La3D -51(3) . 8_665
O8 C18 La3D La3D 125(3) . 8_665
C18 O7 La3E La3E 25(4) . 8_665
O11 La1 O27 C61 -92.9(16) 8_565 .
O3 La1 O27 C61 -49.7(17) 5 .
O20 La1 O27 C61 95.5(16) . .
O32 La1 O27 C61 115.0(17) . .
O29 La1 O27 C61 -146.0(15) . .
O31 La1 O27 C61 32.4(17) . .
O30 La1 O27 C61 173.0(16) . .
O28 La1 O27 C61 3.8(15) . .
O11 La1 O28 C61 65.3(17) 8_565 .
O3 La1 O28 C61 140.5(16) 5 .
O20 La1 O28 C61 -79.0(17) . .
O32 La1 O28 C61 -126.8(17) . .
O29 La1 O28 C61 77(2) . .
O31 La1 O28 C61 -154.3(18) . .
O30 La1 O28 C61 -14.9(18) . .
O27 La1 O28 C61 -3.7(15) . .
La1 O27 C61 O28 -6(3) . .
La1 O27 C61 C62 -179(3) . .
La1 O28 C61 O27 6(3) . .
La1 O28 C61 C62 179(2) . .
O11 La1 C61 O27 78.1(15) 8_565 .
O3 La1 C61 O27 142.1(14) 5 .
O20 La1 C61 O27 -77.7(15) . .
O32 La1 C61 O27 -95(2) . .
O29 La1 C61 O27 49(2) . .
O31 La1 C61 O27 -149.7(16) . .
O30 La1 C61 O27 -6.6(15) . .
O28 La1 C61 O27 -173(3) . .
O11 La1 C61 O28 -108.7(17) 8_565 .
O3 La1 C61 O28 -44.7(18) 5 .
O20 La1 C61 O28 95.5(17) . .
O32 La1 C61 O28 79(2) . .
O29 La1 C61 O28 -137.9(16) . .
O31 La1 C61 O28 23.5(17) . .
O30 La1 C61 O28 166.6(17) . .
O27 La1 C61 O28 173(3) . .
O23 La2A O33 La2A -175.7(9) . 6_556
O33 La2A O33 La2A 71.0(8) 6_556 6_556
O37A La2A O33 La2A -27.6(10) . 6_556
O36A La2A O33 La2A 153.0(12) . 6_556
O34A La2A O33 La2A 15.1(16) . 6_556
O35A La2A O33 La2A 111.9(14) . 6_556
O38A La2A O33 La2A -115.5(9) . 6_556
O64A La3A O64A La3A -58(4) 8 8
O65A La3A O64A La3A -130(3) . 8
O14 La3A O64A La3A -136(2) . 8
O63A La3A O64A La3A 160(2) 2_545 8
